data_4025491
loop_
_publ_author_name
'Minoru Ozeki'
'Shunsuke Ochi'
'Noboru Hayama'
'Shinzo Hosoi'
'Tetsuya Kajimoto'
'Manabu Node'

_publ_section_title
;
 One-Pot Construction of Multiple Contiguous Chiral Centers Using Michael
 Addition of Chiral Amine
;
_journal_name_full 'Journal of Organic Chemistry'
_journal_page_first 4201
_journal_page_last 4211
_journal_paper_doi 10.1021/jo1004586
_journal_volume 75
_journal_year 2010
_chemical_absolute_configuration 'CHOOSE rm ad rmad syn or unk'
_chemical_formula_moiety 'C35 H51 N O4 '
_chemical_formula_sum 'C35 H51 N O4'
_chemical_formula_weight 549.79
_space_group_IT_number 19
_symmetry_cell_setting orthorhombic
_symmetry_Int_Tables_number 19
_symmetry_space_group_name_Hall 'P 2ac 2ab'
_symmetry_space_group_name_H-M 'P 21 21 21'
_cell_angle_alpha 90.0000
_cell_angle_beta 90.0000
_cell_angle_gamma 90.0000
_cell_formula_units_Z 4
_cell_length_a 9.34192(18)
_cell_length_b 18.5967(4)
_cell_length_c 19.3112(4)
_cell_measurement_reflns_used 30504
_cell_measurement_temperature 296.1
_cell_measurement_theta_max 68.2
_cell_measurement_theta_min 3.3
_cell_volume 3354.91(12)
_computing_cell_refinement PROCESS-AUTO
_computing_data_collection PROCESS-AUTO
_computing_data_reduction CrystalStructure
_computing_publication_material 'CrystalStructure 3.8'
_computing_structure_refinement CRYSTALS
_computing_structure_solution SHELXS97
_diffrn_detector_area_resol_mean 10.00
_diffrn_measured_fraction_theta_full 1.000
_diffrn_measured_fraction_theta_max 1.000
_diffrn_measurement_device_type 'Rigaku RAXIS-RAPID'
_diffrn_measurement_method \w
_diffrn_radiation_type 'Cu K\a'
_diffrn_radiation_wavelength 1.54187
_diffrn_reflns_av_R_equivalents 0.032
_diffrn_reflns_limit_h_max 11
_diffrn_reflns_limit_h_min -11
_diffrn_reflns_limit_k_max 22
_diffrn_reflns_limit_k_min -21
_diffrn_reflns_limit_l_max 23
_diffrn_reflns_limit_l_min -23
_diffrn_reflns_number 39613
_diffrn_reflns_theta_full 68.16
_diffrn_reflns_theta_max 68.16
_exptl_absorpt_coefficient_mu 0.546
_exptl_absorpt_correction_T_max 0.897
_exptl_absorpt_correction_T_min 0.777
_exptl_absorpt_correction_type multi-scan
_exptl_absorpt_process_details
;
    Higashi, T. (1995). Program for Absorption Correction.
    Rigaku Corporation, Tokyo, Japan.
;
_exptl_crystal_colour colorless
_exptl_crystal_density_diffrn 1.088
_exptl_crystal_density_method 'not measured'
_exptl_crystal_description prism
_exptl_crystal_F_000 1200.00
_exptl_crystal_size_max 0.30
_exptl_crystal_size_mid 0.22
_exptl_crystal_size_min 0.20
_refine_diff_density_max 0.35
_refine_diff_density_min -0.30
_refine_ls_abs_structure_details 'Flack, H. D. (1983), Acta Cryst. A39, 876-881.  2668 Friedel Pairs'
_refine_ls_abs_structure_Flack 0.0(3)
_refine_ls_extinction_coef 131(26)
_refine_ls_extinction_method 'Larson (1970) Crystallographic Computing eq. 22'
_refine_ls_goodness_of_fit_ref 0.994
_refine_ls_hydrogen_treatment refall
_refine_ls_number_parameters 417
_refine_ls_number_reflns 6132
_refine_ls_R_factor_gt 0.0498
_refine_ls_shift/su_max 0.0000
_refine_ls_structure_factor_coef Fsqd
_refine_ls_weighting_details 'w = 1/[0.0010Fo^2^ + 3.0000\s(Fo^2^) + 0.5000]/(4Fo^2^)'
_refine_ls_weighting_scheme calc
_refine_ls_wR_factor_ref 0.1564
_reflns_number_gt 4300
_reflns_number_total 6132
_reflns_threshold_expression F^2^>2.0\s(F^2^)
_cod_data_source_file jo1004586_si_002.cif
_cod_data_source_block '_r-og-148'
_cod_original_cell_volume 3354.90(11)
_cod_original_formula_sum 'C35 H51 N O4 '
_cod_database_code 4025491

loop_
_symmetry_equiv_pos_site_id
_symmetry_equiv_pos_as_xyz
1 +X,+Y,+Z
2 1/2+X,1/2-Y,-Z
3 -X,1/2+Y,1/2-Z
4 1/2-X,-Y,1/2+Z

loop_
_atom_site_label
_atom_site_type_symbol
_atom_site_fract_x
_atom_site_fract_y
_atom_site_fract_z
_atom_site_U_iso_or_equiv
_atom_site_adp_type
_atom_site_occupancy
_atom_site_symmetry_multiplicity
_atom_site_calc_flag
_atom_site_refinement_flags
_atom_site_disorder_assembly
_atom_site_disorder_group
O(1) O 0.2803(2) 0.86818(11) 0.18918(11) 0.0764(6) Uani 1.00 1 d . . .
O(2) O 0.1276(2) 0.88657(10) -0.02086(10) 0.0683(5) Uani 1.00 1 d . . .
O(3) O 0.1999(2) 0.99133(11) -0.06727(12) 0.0816(6) Uani 1.00 1 d . . .
O(4) O -0.0380(2) 1.07764(11) -0.09937(12) 0.0854(7) Uani 1.00 1 d . . .
N(1) N 0.0850(2) 1.02082(12) 0.11227(12) 0.0646(6) Uani 1.00 1 d . . .
C(1) C 0.0595(2) 0.93453(14) 0.21536(14) 0.0580(7) Uani 1.00 1 d . . .
C(2) C 0.2093(3) 0.91137(16) 0.24015(16) 0.0670(8) Uani 1.00 1 d . . .
C(3) C 0.4283(3) 0.8598(2) 0.2028(2) 0.1060(14) Uani 1.00 1 d . . .
C(4) C 0.1804(3) 0.87033(18) 0.30843(16) 0.0785(10) Uani 1.00 1 d . . .
C(5) C 0.0178(3) 0.87923(17) 0.31731(17) 0.0758(10) Uani 1.00 1 d . . .
C(6) C -0.0095(4) 0.95820(18) 0.33418(17) 0.0913(12) Uani 1.00 1 d . . .
C(7) C 0.0177(3) 0.99610(16) 0.26452(15) 0.0757(9) Uani 1.00 1 d . . .
C(8) C -0.0380(3) 0.87211(16) 0.24274(16) 0.0692(9) Uani 1.00 1 d . . .
C(9) C -0.1984(3) 0.8869(2) 0.2364(2) 0.0964(12) Uani 1.00 1 d . . .
C(10) C -0.0095(4) 0.79858(17) 0.21091(19) 0.0907(12) Uani 1.00 1 d . . .
C(11) C 0.0389(3) 0.94929(15) 0.13769(14) 0.0639(8) Uani 1.00 1 d . . .
C(12) C 0.2414(3) 1.02500(15) 0.10646(18) 0.0752(9) Uani 1.00 1 d . . .
C(13) C 0.2979(3) 1.09998(16) 0.09700(19) 0.0789(10) Uani 1.00 1 d . . .
C(14) C 0.2863(5) 1.1490(2) 0.1495(2) 0.1155(16) Uani 1.00 1 d . . .
C(15) C 0.3447(7) 1.2176(3) 0.1409(3) 0.164(2) Uani 1.00 1 d . . .
C(16) C 0.4144(8) 1.2364(3) 0.0813(4) 0.178(3) Uani 1.00 1 d . . .
C(17) C 0.4284(7) 1.1871(3) 0.0307(3) 0.163(2) Uani 1.00 1 d . . .
C(18) C 0.3685(5) 1.1198(2) 0.0379(2) 0.1112(15) Uani 1.00 1 d . . .
C(19) C 0.0081(3) 1.04682(15) 0.04986(15) 0.0675(8) Uani 1.00 1 d . . .
C(20) C -0.1270(3) 1.09065(18) 0.06849(18) 0.0835(10) Uani 1.00 1 d . . .
C(21) C -0.2519(4) 1.0475(2) 0.0969(2) 0.1141(15) Uani 1.00 1 d . . .
C(22) C -0.0922(5) 1.1531(2) 0.1161(2) 0.1180(15) Uani 1.00 1 d . . .
C(23) C -0.0212(2) 0.98873(15) -0.00596(13) 0.0605(7) Uani 1.00 1 d . . .
C(24) C 0.1147(3) 0.95638(14) -0.03394(14) 0.0586(7) Uani 1.00 1 d . . .
C(25) C 0.2451(4) 0.84296(16) -0.04958(19) 0.0818(10) Uani 1.00 1 d . . .
C(26) C 0.2411(6) 0.8449(2) -0.1273(2) 0.1314(18) Uani 1.00 1 d . . .
C(27) C 0.2105(6) 0.7690(2) -0.0223(3) 0.160(2) Uani 1.00 1 d . . .
C(28) C 0.3852(4) 0.8695(2) -0.0208(2) 0.1353(19) Uani 1.00 1 d . . .
C(29) C -0.1057(3) 1.01624(15) -0.06925(15) 0.0680(8) Uani 1.00 1 d . . .
C(30) C -0.1298(3) 0.95706(16) -0.12155(15) 0.0671(8) Uani 1.00 1 d . . .
C(31) C -0.0672(3) 0.95722(19) -0.18530(17) 0.0822(10) Uani 1.00 1 d . . .
C(32) C -0.0916(5) 0.8999(2) -0.23195(19) 0.1029(14) Uani 1.00 1 d . . .
C(33) C -0.1776(6) 0.8453(2) -0.2138(2) 0.1231(18) Uani 1.00 1 d . . .
C(34) C -0.2422(6) 0.8445(2) -0.1500(2) 0.1292(18) Uani 1.00 1 d . . .
C(35) C -0.2178(4) 0.8994(2) -0.10525(19) 0.0965(12) Uani 1.00 1 d . . .
H(1) H 0.2658 0.9527 0.2495 0.080 Uiso 1.00 1 c R . .
H(2) H 0.4777 0.8975 0.1797 0.128 Uiso 1.00 1 c R . .
H(3) H 0.4462 0.8626 0.2511 0.127 Uiso 1.00 1 c R . .
H(4) H 0.4609 0.8147 0.1857 0.127 Uiso 1.00 1 c R . .
H(5) H 0.2056 0.8210 0.3040 0.094 Uiso 1.00 1 c R . .
H(6) H 0.2320 0.8910 0.3459 0.094 Uiso 1.00 1 c R . .
H(7) H -0.0235 0.8463 0.3492 0.091 Uiso 1.00 1 c R . .
H(8) H -0.1055 0.9653 0.3489 0.110 Uiso 1.00 1 c R . .
H(9) H 0.0542 0.9753 0.3689 0.110 Uiso 1.00 1 c R . .
H(10) H -0.0660 1.0198 0.2484 0.091 Uiso 1.00 1 c R . .
H(11) H 0.0935 1.0299 0.2684 0.091 Uiso 1.00 1 c R . .
H(12) H -0.2308 0.9099 0.2775 0.116 Uiso 1.00 1 c R . .
H(13) H -0.2488 0.8430 0.2303 0.116 Uiso 1.00 1 c R . .
H(14) H -0.2151 0.9174 0.1978 0.116 Uiso 1.00 1 c R . .
H(15) H -0.0684 0.7931 0.1712 0.109 Uiso 1.00 1 c R . .
H(16) H -0.0300 0.7613 0.2431 0.109 Uiso 1.00 1 c R . .
H(17) H 0.0883 0.7960 0.1976 0.109 Uiso 1.00 1 c R . .
H(18) H -0.0603 0.9446 0.1279 0.077 Uiso 1.00 1 c R . .
H(19) H 0.0910 0.9140 0.1126 0.077 Uiso 1.00 1 c R . .
H(20) H 0.2829 1.0051 0.1471 0.090 Uiso 1.00 1 c R . .
H(21) H 0.2690 0.9972 0.0674 0.090 Uiso 1.00 1 c R . .
H(22) H 0.2387 1.1362 0.1912 0.139 Uiso 1.00 1 c R . .
H(23) H 0.3379 1.2524 0.1768 0.196 Uiso 1.00 1 c R . .
H(24) H 0.4596 1.2819 0.0760 0.214 Uiso 1.00 1 c R . .
H(25) H 0.4647 1.2016 -0.0131 0.196 Uiso 1.00 1 c R . .
H(26) H 0.3835 1.0845 0.0031 0.134 Uiso 1.00 1 c R . .
H(27) H 0.0716 1.0796 0.0280 0.081 Uiso 1.00 1 c R . .
H(28) H -0.1600 1.1116 0.0266 0.100 Uiso 1.00 1 c R . .
H(29) H -0.3103 1.0310 0.0599 0.137 Uiso 1.00 1 c R . .
H(30) H -0.3075 1.0763 0.1273 0.138 Uiso 1.00 1 c R . .
H(31) H -0.2145 1.0075 0.1215 0.137 Uiso 1.00 1 c R . .
H(32) H -0.1002 1.1371 0.1626 0.142 Uiso 1.00 1 c R . .
H(33) H -0.1565 1.1918 0.1085 0.142 Uiso 1.00 1 c R . .
H(34) H 0.0030 1.1687 0.1075 0.142 Uiso 1.00 1 c R . .
H(35) H -0.0748 0.9515 0.0156 0.073 Uiso 1.00 1 c R . .
H(36) H 0.1841 0.8059 -0.1430 0.158 Uiso 1.00 1 c R . .
H(37) H 0.3351 0.8406 -0.1456 0.158 Uiso 1.00 1 c R . .
H(38) H 0.2001 0.8890 -0.1424 0.158 Uiso 1.00 1 c R . .
H(39) H 0.2558 0.7632 0.0214 0.191 Uiso 1.00 1 c R . .
H(40) H 0.2455 0.7337 -0.0536 0.191 Uiso 1.00 1 c R . .
H(41) H 0.1100 0.7636 -0.0171 0.192 Uiso 1.00 1 c R . .
H(42) H 0.4229 0.9059 -0.0502 0.163 Uiso 1.00 1 c R . .
H(43) H 0.4512 0.8308 -0.0180 0.162 Uiso 1.00 1 c R . .
H(44) H 0.3696 0.8889 0.0241 0.162 Uiso 1.00 1 c R . .
H(45) H -0.1971 1.0318 -0.0537 0.081 Uiso 1.00 1 c R . .
H(46) H 0.076(8) 1.058(3) -0.084(3) 0.24(2) Uiso 1.00 1 c . . .
H(47) H -0.0103 0.9972 -0.1986 0.099 Uiso 1.00 1 c R . .
H(48) H -0.0439 0.8992 -0.2754 0.124 Uiso 1.00 1 c R . .
H(49) H -0.1957 0.8071 -0.2453 0.148 Uiso 1.00 1 c R . .
H(50) H -0.3011 0.8052 -0.1368 0.155 Uiso 1.00 1 c R . .
H(51) H -0.2647 0.8993 -0.0616 0.116 Uiso 1.00 1 c R . .

loop_
_atom_site_aniso_label
_atom_site_aniso_U_11
_atom_site_aniso_U_22
_atom_site_aniso_U_33
_atom_site_aniso_U_12
_atom_site_aniso_U_13
_atom_site_aniso_U_23
O(1) 0.0535(11) 0.0842(14) 0.0915(14) 0.0135(10) -0.0048(10) -0.0138(11)
O(2) 0.0727(13) 0.0567(10) 0.0756(12) 0.0112(9) 0.0134(9) 0.0042(8)
O(3) 0.0731(14) 0.0672(12) 0.1045(15) 0.0020(10) 0.0237(12) 0.0138(11)
O(4) 0.1090(18) 0.0582(12) 0.0890(14) 0.0056(11) -0.0110(13) 0.0128(10)
N(1) 0.0566(13) 0.0626(13) 0.0746(14) 0.0017(10) -0.0076(11) 0.0003(11)
C(1) 0.0524(15) 0.0597(15) 0.0619(15) 0.0046(11) -0.0053(12) -0.0044(12)
C(2) 0.0546(16) 0.0672(16) 0.0793(18) 0.0054(13) -0.0083(14) -0.0123(15)
C(3) 0.0516(18) 0.121(3) 0.146(3) 0.0189(19) -0.013(2) -0.015(2)
C(4) 0.074(2) 0.086(2) 0.076(2) 0.0021(16) -0.0151(16) 0.0032(16)
C(5) 0.071(2) 0.083(2) 0.0738(19) 0.0008(16) -0.0068(16) 0.0050(16)
C(6) 0.100(2) 0.099(2) 0.075(2) 0.015(2) 0.0032(19) -0.0158(19)
C(7) 0.082(2) 0.0728(19) 0.0727(18) 0.0118(17) -0.0003(16) -0.0123(15)
C(8) 0.0559(17) 0.0764(19) 0.0755(18) -0.0028(14) -0.0039(14) -0.0037(15)
C(9) 0.061(2) 0.120(2) 0.108(2) -0.0085(18) 0.0027(18) 0.016(2)
C(10) 0.092(2) 0.072(2) 0.109(2) -0.0191(18) -0.014(2) -0.0039(19)
C(11) 0.0536(16) 0.0638(16) 0.0744(17) 0.0005(13) -0.0055(13) -0.0011(14)
C(12) 0.0642(18) 0.0639(17) 0.098(2) -0.0077(14) -0.0127(16) 0.0016(16)
C(13) 0.081(2) 0.0603(17) 0.095(2) -0.0111(15) -0.0131(18) -0.0013(16)
C(14) 0.133(3) 0.089(2) 0.125(3) -0.020(2) -0.006(2) -0.032(2)
C(15) 0.181(6) 0.088(3) 0.222(7) -0.010(3) -0.033(5) -0.060(4)
C(16) 0.189(6) 0.076(3) 0.269(9) -0.034(3) -0.058(6) 0.017(4)
C(17) 0.208(6) 0.115(3) 0.166(5) -0.072(4) -0.012(4) 0.043(3)
C(18) 0.148(3) 0.085(2) 0.100(2) -0.042(2) -0.007(2) 0.013(2)
C(19) 0.0683(18) 0.0636(16) 0.0706(17) 0.0180(14) -0.0078(14) -0.0029(14)
C(20) 0.086(2) 0.086(2) 0.078(2) 0.0362(19) -0.0057(18) -0.0122(17)
C(21) 0.083(2) 0.152(3) 0.108(3) 0.057(2) 0.003(2) -0.010(2)
C(22) 0.154(4) 0.097(2) 0.103(2) 0.058(2) -0.012(2) -0.034(2)
C(23) 0.0552(15) 0.0607(15) 0.0656(15) 0.0090(12) 0.0001(12) -0.0010(13)
C(24) 0.0579(16) 0.0528(14) 0.0652(16) 0.0065(12) 0.0037(13) 0.0004(12)
C(25) 0.085(2) 0.0640(18) 0.097(2) 0.0291(16) 0.0219(19) 0.0036(16)
C(26) 0.176(4) 0.112(3) 0.106(3) 0.064(3) 0.036(3) -0.009(2)
C(27) 0.182(5) 0.069(2) 0.228(6) 0.050(2) 0.084(4) 0.042(2)
C(28) 0.089(3) 0.129(3) 0.188(4) 0.048(2) 0.004(3) 0.010(3)
C(29) 0.0641(17) 0.0687(16) 0.0712(17) 0.0066(14) -0.0019(14) 0.0019(15)
C(30) 0.0713(18) 0.0704(17) 0.0596(16) 0.0034(15) -0.0057(14) 0.0018(13)
C(31) 0.091(2) 0.086(2) 0.0694(19) 0.0069(18) -0.0019(17) 0.0086(17)
C(32) 0.130(3) 0.111(2) 0.068(2) 0.019(2) -0.008(2) -0.011(2)
C(33) 0.182(4) 0.094(2) 0.093(3) -0.011(3) -0.039(3) -0.016(2)
C(34) 0.174(4) 0.118(3) 0.096(3) -0.059(3) -0.031(3) -0.002(2)
C(35) 0.103(2) 0.113(2) 0.073(2) -0.041(2) -0.0089(19) 0.002(2)

loop_
_atom_type_symbol
_atom_type_description
_atom_type_scat_dispersion_real
_atom_type_scat_dispersion_imag
_atom_type_scat_source
C C 0.018 0.009
;
International Tables for Crystallography
(1992, Vol. C, Tables 4.2.6.8 and 6.1.1.4)
;
H H 0.000 0.000
;
International Tables for Crystallography
(1992, Vol. C, Table 6.1.1.4)
;
N N 0.031 0.018
;
International Tables for Crystallography
(1992, Vol. C, Tables 4.2.6.8 and 6.1.1.4)
;
O O 0.049 0.032
;
International Tables for Crystallography
(1992, Vol. C, Tables 4.2.6.8 and 6.1.1.4)
;

loop_
_geom_angle_atom_site_label_1
_geom_angle_atom_site_label_2
_geom_angle_atom_site_label_3
_geom_angle
_geom_angle_publ_flag
_geom_angle_site_symmetry_1
_geom_angle_site_symmetry_2
_geom_angle_site_symmetry_3
C(2) O(1) C(3) 112.7(2) yes . . .
C(24) O(2) C(25) 122.3(2) yes . . .
C(11) N(1) C(12) 111.2(2) yes . . .
C(11) N(1) C(19) 114.9(2) yes . . .
C(12) N(1) C(19) 113.7(2) yes . . .
C(2) C(1) C(7) 104.3(2) yes . . .
C(2) C(1) C(8) 102.5(2) yes . . .
C(2) C(1) C(11) 117.8(2) yes . . .
C(7) C(1) C(8) 101.3(2) yes . . .
C(7) C(1) C(11) 116.0(2) yes . . .
C(8) C(1) C(11) 112.9(2) yes . . .
O(1) C(2) C(1) 111.3(2) yes . . .
O(1) C(2) C(4) 112.9(2) yes . . .
C(1) C(2) C(4) 104.1(2) yes . . .
C(2) C(4) C(5) 102.4(2) yes . . .
C(4) C(5) C(6) 107.0(2) yes . . .
C(4) C(5) C(8) 102.8(2) yes . . .
C(6) C(5) C(8) 103.1(2) yes . . .
C(5) C(6) C(7) 103.1(2) yes . . .
C(1) C(7) C(6) 103.9(2) yes . . .
C(1) C(8) C(5) 93.2(2) yes . . .
C(1) C(8) C(9) 114.2(2) yes . . .
C(1) C(8) C(10) 115.3(2) yes . . .
C(5) C(8) C(9) 113.1(2) yes . . .
C(5) C(8) C(10) 113.3(2) yes . . .
C(9) C(8) C(10) 107.5(2) yes . . .
N(1) C(11) C(1) 116.6(2) yes . . .
N(1) C(12) C(13) 114.1(2) yes . . .
C(12) C(13) C(14) 120.0(3) yes . . .
C(12) C(13) C(18) 121.4(3) yes . . .
C(14) C(13) C(18) 118.5(3) yes . . .
C(13) C(14) C(15) 119.2(4) yes . . .
C(14) C(15) C(16) 121.4(5) yes . . .
C(15) C(16) C(17) 118.8(5) yes . . .
C(16) C(17) C(18) 120.4(5) yes . . .
C(13) C(18) C(17) 121.6(4) yes . . .
N(1) C(19) C(20) 112.2(2) yes . . .
N(1) C(19) C(23) 115.0(2) yes . . .
C(20) C(19) C(23) 112.7(2) yes . . .
C(19) C(20) C(21) 115.7(2) yes . . .
C(19) C(20) C(22) 111.7(3) yes . . .
C(21) C(20) C(22) 110.5(3) yes . . .
C(19) C(23) C(24) 112.3(2) yes . . .
C(19) C(23) C(29) 114.2(2) yes . . .
C(24) C(23) C(29) 106.2(2) yes . . .
O(2) C(24) O(3) 124.4(2) yes . . .
O(2) C(24) C(23) 113.5(2) yes . . .
O(3) C(24) C(23) 122.0(2) yes . . .
O(2) C(25) C(26) 110.1(3) yes . . .
O(2) C(25) C(27) 102.2(3) yes . . .
O(2) C(25) C(28) 109.2(2) yes . . .
C(26) C(25) C(27) 111.5(3) yes . . .
C(26) C(25) C(28) 112.5(3) yes . . .
C(27) C(25) C(28) 110.9(3) yes . . .
O(4) C(29) C(23) 111.2(2) yes . . .
O(4) C(29) C(30) 112.1(2) yes . . .
C(23) C(29) C(30) 111.4(2) yes . . .
C(29) C(30) C(31) 122.6(2) yes . . .
C(29) C(30) C(35) 120.0(2) yes . . .
C(31) C(30) C(35) 117.5(2) yes . . .
C(30) C(31) C(32) 120.3(3) yes . . .
C(31) C(32) C(33) 120.0(3) yes . . .
C(32) C(33) C(34) 120.4(4) yes . . .
C(33) C(34) C(35) 119.3(4) yes . . .
C(30) C(35) C(34) 122.4(3) yes . . .
C(29) O(4) H(46) 93(3) no . . .
O(1) C(2) H(1) 109.1(3) no . . .
C(1) C(2) H(1) 109.7(3) no . . .
C(4) C(2) H(1) 109.5(3) no . . .
O(1) C(3) H(2) 107.8(4) no . . .
O(1) C(3) H(3) 110.3(3) no . . .
O(1) C(3) H(4) 110.3(3) no . . .
H(2) C(3) H(3) 109.5(5) no . . .
H(2) C(3) H(4) 109.5(5) no . . .
H(3) C(3) H(4) 109.5(5) no . . .
C(2) C(4) H(5) 110.8(3) no . . .
C(2) C(4) H(6) 111.2(3) no . . .
C(5) C(4) H(5) 111.0(3) no . . .
C(5) C(4) H(6) 111.9(3) no . . .
H(5) C(4) H(6) 109.5(4) no . . .
C(4) C(5) H(7) 113.8(3) no . . .
C(6) C(5) H(7) 114.5(3) no . . .
C(8) C(5) H(7) 114.5(3) no . . .
C(5) C(6) H(8) 110.8(3) no . . .
C(5) C(6) H(9) 111.6(3) no . . .
C(7) C(6) H(8) 110.7(3) no . . .
C(7) C(6) H(9) 111.1(3) no . . .
H(8) C(6) H(9) 109.5(4) no . . .
C(1) C(7) H(10) 110.6(3) no . . .
C(1) C(7) H(11) 110.6(3) no . . .
C(6) C(7) H(10) 111.3(3) no . . .
C(6) C(7) H(11) 110.9(3) no . . .
H(10) C(7) H(11) 109.5(3) no . . .
C(8) C(9) H(12) 109.1(3) no . . .
C(8) C(9) H(13) 109.9(4) no . . .
C(8) C(9) H(14) 109.4(3) no . . .
H(12) C(9) H(13) 109.5(4) no . . .
H(12) C(9) H(14) 109.5(5) no . . .
H(13) C(9) H(14) 109.5(5) no . . .
C(8) C(10) H(15) 108.7(3) no . . .
C(8) C(10) H(16) 110.8(3) no . . .
C(8) C(10) H(17) 108.8(3) no . . .
H(15) C(10) H(16) 109.5(4) no . . .
H(15) C(10) H(17) 109.5(4) no . . .
H(16) C(10) H(17) 109.5(4) no . . .
N(1) C(11) H(18) 107.5(2) no . . .
N(1) C(11) H(19) 107.7(2) no . . .
C(1) C(11) H(18) 107.5(2) no . . .
C(1) C(11) H(19) 108.1(2) no . . .
H(18) C(11) H(19) 109.5(3) no . . .
N(1) C(12) H(20) 108.8(3) no . . .
N(1) C(12) H(21) 107.6(3) no . . .
C(13) C(12) H(20) 108.6(3) no . . .
C(13) C(12) H(21) 108.3(3) no . . .
H(20) C(12) H(21) 109.5(3) no . . .
C(13) C(14) H(22) 119.8(4) no . . .
C(15) C(14) H(22) 121.0(5) no . . .
C(14) C(15) H(23) 120.4(7) no . . .
C(16) C(15) H(23) 118.2(7) no . . .
C(15) C(16) H(24) 122.0(9) no . . .
C(17) C(16) H(24) 119.0(9) no . . .
C(16) C(17) H(25) 119.2(6) no . . .
C(18) C(17) H(25) 119.4(6) no . . .
C(13) C(18) H(26) 118.4(4) no . . .
C(17) C(18) H(26) 119.8(5) no . . .
N(1) C(19) H(27) 105.5(3) no . . .
C(20) C(19) H(27) 106.0(3) no . . .
C(23) C(19) H(27) 104.4(3) no . . .
C(19) C(20) H(28) 106.4 no . . .
C(21) C(20) H(28) 106.0 no . . .
C(22) C(20) H(28) 105.8 no . . .
C(20) C(21) H(29) 109.9(4) no . . .
C(20) C(21) H(30) 110.2(4) no . . .
C(20) C(21) H(31) 108.3(4) no . . .
H(29) C(21) H(30) 109.5(5) no . . .
H(29) C(21) H(31) 109.5(5) no . . .
H(30) C(21) H(31) 109.5(5) no . . .
C(20) C(22) H(32) 108.6(4) no . . .
C(20) C(22) H(33) 110.6(4) no . . .
C(20) C(22) H(34) 109.3(4) no . . .
H(32) C(22) H(33) 109.5(5) no . . .
H(32) C(22) H(34) 109.5(5) no . . .
H(33) C(22) H(34) 109.5(5) no . . .
C(19) C(23) H(35) 107.2(2) no . . .
C(24) C(23) H(35) 108.1(2) no . . .
C(29) C(23) H(35) 108.6(2) no . . .
C(25) C(26) H(36) 108.4(4) no . . .
C(25) C(26) H(37) 110.3(5) no . . .
C(25) C(26) H(38) 109.8(4) no . . .
H(36) C(26) H(37) 109.5(6) no . . .
H(36) C(26) H(38) 109.5(6) no . . .
H(37) C(26) H(38) 109.5(6) no . . .
C(25) C(27) H(39) 108.6(4) no . . .
C(25) C(27) H(40) 109.6(5) no . . .
C(25) C(27) H(41) 110.2(4) no . . .
H(39) C(27) H(40) 109.5(6) no . . .
H(39) C(27) H(41) 109.5(7) no . . .
H(40) C(27) H(41) 109.5(6) no . . .
C(25) C(28) H(42) 109.6(5) no . . .
C(25) C(28) H(43) 109.7(4) no . . .
C(25) C(28) H(44) 109.1(4) no . . .
H(42) C(28) H(43) 109.5(6) no . . .
H(42) C(28) H(44) 109.5(6) no . . .
H(43) C(28) H(44) 109.5(6) no . . .
O(4) C(29) H(45) 106.5(3) no . . .
C(23) C(29) H(45) 108.0(3) no . . .
C(30) C(29) H(45) 107.4(3) no . . .
C(30) C(31) H(47) 119.1(3) no . . .
C(32) C(31) H(47) 120.5(3) no . . .
C(31) C(32) H(48) 119.8(5) no . . .
C(33) C(32) H(48) 120.1(5) no . . .
C(32) C(33) H(49) 120.3(5) no . . .
C(34) C(33) H(49) 119.3(5) no . . .
C(33) C(34) H(50) 120.4(5) no . . .
C(35) C(34) H(50) 120.3(5) no . . .
C(30) C(35) H(51) 118.4(4) no . . .
C(34) C(35) H(51) 119.1(4) no . . .

loop_
_geom_bond_atom_site_label_1
_geom_bond_atom_site_label_2
_geom_bond_distance
_geom_bond_publ_flag
_geom_bond_site_symmetry_1
_geom_bond_site_symmetry_2
O(1) C(2) 1.433(3) yes . .
O(1) C(3) 1.417(3) yes . .
O(2) C(24) 1.328(3) yes . .
O(2) C(25) 1.474(4) yes . .
O(3) C(24) 1.213(3) yes . .
O(4) C(29) 1.429(3) yes . .
N(1) C(11) 1.482(3) yes . .
N(1) C(12) 1.468(3) yes . .
N(1) C(19) 1.484(3) yes . .
C(1) C(2) 1.540(3) yes . .
C(1) C(7) 1.538(3) yes . .
C(1) C(8) 1.567(3) yes . .
C(1) C(11) 1.537(3) yes . .
C(2) C(4) 1.547(4) yes . .
C(4) C(5) 1.538(4) yes . .
C(5) C(6) 1.526(4) yes . .
C(5) C(8) 1.537(4) yes . .
C(6) C(7) 1.540(4) yes . .
C(8) C(9) 1.528(4) yes . .
C(8) C(10) 1.523(4) yes . .
C(12) C(13) 1.502(4) yes . .
C(13) C(14) 1.369(5) yes . .
C(13) C(18) 1.368(5) yes . .
C(14) C(15) 1.398(7) yes . .
C(15) C(16) 1.367(11) yes . .
C(16) C(17) 1.346(9) yes . .
C(17) C(18) 1.379(7) yes . .
C(19) C(20) 1.545(4) yes . .
C(19) C(23) 1.550(3) yes . .
C(20) C(21) 1.518(5) yes . .
C(20) C(22) 1.516(5) yes . .
C(23) C(24) 1.505(3) yes . .
C(23) C(29) 1.542(3) yes . .
C(25) C(26) 1.502(5) yes . .
C(25) C(27) 1.508(5) yes . .
C(25) C(28) 1.505(5) yes . .
C(29) C(30) 1.511(4) yes . .
C(30) C(31) 1.363(4) yes . .
C(30) C(35) 1.387(4) yes . .
C(31) C(32) 1.414(5) yes . .
C(32) C(33) 1.342(6) yes . .
C(33) C(34) 1.371(6) yes . .
C(34) C(35) 1.358(6) yes . .
O(4) H(46) 1.17(7) no . .
C(2) H(1) 0.950(4) no . .
C(3) H(2) 0.950(5) no . .
C(3) H(3) 0.950(6) no . .
C(3) H(4) 0.950(5) no . .
C(4) H(5) 0.950(4) no . .
C(4) H(6) 0.950(4) no . .
C(5) H(7) 0.950(4) no . .
C(6) H(8) 0.950(5) no . .
C(6) H(9) 0.950(5) no . .
C(7) H(10) 0.950(4) no . .
C(7) H(11) 0.950(4) no . .
C(9) H(12) 0.950(5) no . .
C(9) H(13) 0.950(5) no . .
C(9) H(14) 0.950(5) no . .
C(10) H(15) 0.950(5) no . .
C(10) H(16) 0.950(4) no . .
C(10) H(17) 0.950(5) no . .
C(11) H(18) 0.950(4) no . .
C(11) H(19) 0.950(3) no . .
C(12) H(20) 0.950(4) no . .
C(12) H(21) 0.950(4) no . .
C(14) H(22) 0.950(6) no . .
C(15) H(23) 0.950(9) no . .
C(16) H(24) 0.950(8) no . .
C(17) H(25) 0.950(9) no . .
C(18) H(26) 0.950(5) no . .
C(19) H(27) 0.950(4) no . .
C(20) H(28) 0.950 no . .
C(21) H(29) 0.950(5) no . .
C(21) H(30) 0.950(6) no . .
C(21) H(31) 0.950(6) no . .
C(22) H(32) 0.950(5) no . .
C(22) H(33) 0.950(6) no . .
C(22) H(34) 0.950(6) no . .
C(23) H(35) 0.950(3) no . .
C(26) H(36) 0.950(6) no . .
C(26) H(37) 0.950(7) no . .
C(26) H(38) 0.950(6) no . .
C(27) H(39) 0.950(8) no . .
C(27) H(40) 0.950(7) no . .
C(27) H(41) 0.950(8) no . .
C(28) H(42) 0.950(6) no . .
C(28) H(43) 0.950(6) no . .
C(28) H(44) 0.950(7) no . .
C(29) H(45) 0.950(4) no . .
C(31) H(47) 0.950(5) no . .
C(32) H(48) 0.950(5) no . .
C(33) H(49) 0.950(6) no . .
C(34) H(50) 0.950(7) no . .
C(35) H(51) 0.950(5) no . .

loop_
_geom_contact_atom_site_label_1
_geom_contact_atom_site_label_2
_geom_contact_distance
_geom_contact_publ_flag
_geom_contact_site_symmetry_1
_geom_contact_site_symmetry_2
O(1) C(1) 2.456(3) ? . .
O(1) C(4) 2.485(3) ? . .
O(1) C(5) 3.490(3) ? . .
O(1) C(8) 3.149(3) ? . .
O(1) C(10) 3.030(4) ? . .
O(1) C(11) 2.889(3) ? . .
O(1) C(12) 3.345(3) ? . .
O(2) O(3) 2.248(2) ? . .
O(2) C(11) 3.379(3) ? . .
O(2) C(19) 3.463(3) ? . .
O(2) C(23) 2.371(3) ? . .
O(2) C(26) 2.439(4) ? . .
O(2) C(27) 2.320(4) ? . .
O(2) C(28) 2.428(4) ? . .
O(2) C(29) 3.382(3) ? . .
O(2) C(30) 3.358(3) ? . .
O(3) O(2) 2.248(2) ? . .
O(3) O(4) 2.810(3) ? . .
O(3) C(6) 3.587(4) ? . 4_574
O(3) C(12) 3.435(4) ? . .
O(3) C(18) 3.509(4) ? . .
O(3) C(19) 3.065(3) ? . .
O(3) C(23) 2.381(3) ? . .
O(3) C(25) 2.812(3) ? . .
O(3) C(26) 2.984(4) ? . .
O(3) C(28) 2.989(5) ? . .
O(3) C(29) 2.892(3) ? . .
O(3) C(30) 3.315(3) ? . .
O(3) C(31) 3.438(4) ? . .
O(4) O(3) 2.810(3) ? . .
O(4) C(16) 3.503(6) ? . 2_475
O(4) C(19) 2.970(3) ? . .
O(4) C(20) 3.355(4) ? . .
O(4) C(23) 2.452(3) ? . .
O(4) C(24) 2.952(3) ? . .
O(4) C(30) 2.439(3) ? . .
O(4) C(31) 2.801(4) ? . .
N(1) C(1) 2.568(3) ? . .
N(1) C(2) 3.404(3) ? . .
N(1) C(7) 3.042(3) ? . .
N(1) C(13) 2.492(4) ? . .
N(1) C(14) 3.121(5) ? . .
N(1) C(18) 3.531(5) ? . .
N(1) C(20) 2.515(4) ? . .
N(1) C(21) 3.199(4) ? . .
N(1) C(22) 2.965(4) ? . .
N(1) C(23) 2.560(3) ? . .
N(1) C(24) 3.080(3) ? . .
C(1) O(1) 2.456(3) ? . .
C(1) N(1) 2.568(3) ? . .
C(1) C(4) 2.436(4) ? . .
C(1) C(5) 2.255(4) ? . .
C(1) C(6) 2.424(4) ? . .
C(1) C(9) 2.599(4) ? . .
C(1) C(10) 2.611(4) ? . .
C(1) C(12) 3.185(4) ? . .
C(2) N(1) 3.404(3) ? . .
C(2) C(3) 2.373(4) ? . .
C(2) C(5) 2.404(4) ? . .
C(2) C(6) 2.869(4) ? . .
C(2) C(7) 2.431(4) ? . .
C(2) C(8) 2.424(4) ? . .
C(2) C(10) 2.983(4) ? . .
C(2) C(11) 2.635(4) ? . .
C(2) C(12) 3.350(4) ? . .
C(3) C(2) 2.373(4) ? . .
C(3) C(4) 3.093(4) ? . .
C(3) C(9) 3.583(4) ? . 1_655
C(4) O(1) 2.485(3) ? . .
C(4) C(1) 2.436(4) ? . .
C(4) C(3) 3.093(4) ? . .
C(4) C(6) 2.463(4) ? . .
C(4) C(7) 2.916(4) ? . .
C(4) C(8) 2.403(4) ? . .
C(4) C(10) 2.911(4) ? . .
C(5) O(1) 3.490(3) ? . .
C(5) C(1) 2.255(4) ? . .
C(5) C(2) 2.404(4) ? . .
C(5) C(7) 2.401(4) ? . .
C(5) C(9) 2.557(4) ? . .
C(5) C(10) 2.557(4) ? . .
C(6) O(3) 3.587(4) ? . 4_575
C(6) C(1) 2.424(4) ? . .
C(6) C(2) 2.869(4) ? . .
C(6) C(4) 2.463(4) ? . .
C(6) C(8) 2.398(4) ? . .
C(6) C(9) 2.904(5) ? . .
C(7) N(1) 3.042(3) ? . .
C(7) C(2) 2.431(4) ? . .
C(7) C(4) 2.916(4) ? . .
C(7) C(5) 2.401(4) ? . .
C(7) C(8) 2.401(4) ? . .
C(7) C(9) 2.914(4) ? . .
C(7) C(11) 2.607(3) ? . .
C(8) O(1) 3.149(3) ? . .
C(8) C(2) 2.424(4) ? . .
C(8) C(4) 2.403(4) ? . .
C(8) C(6) 2.398(4) ? . .
C(8) C(7) 2.401(4) ? . .
C(8) C(11) 2.587(4) ? . .
C(9) C(1) 2.599(4) ? . .
C(9) C(3) 3.583(4) ? . 1_455
C(9) C(5) 2.557(4) ? . .
C(9) C(6) 2.904(5) ? . .
C(9) C(7) 2.914(4) ? . .
C(9) C(10) 2.460(5) ? . .
C(9) C(11) 3.146(4) ? . .
C(10) O(1) 3.030(4) ? . .
C(10) C(1) 2.611(4) ? . .
C(10) C(2) 2.983(4) ? . .
C(10) C(4) 2.911(4) ? . .
C(10) C(5) 2.557(4) ? . .
C(10) C(9) 2.460(5) ? . .
C(10) C(11) 3.172(4) ? . .
C(11) O(1) 2.889(3) ? . .
C(11) O(2) 3.379(3) ? . .
C(11) C(2) 2.635(4) ? . .
C(11) C(7) 2.607(3) ? . .
C(11) C(8) 2.587(4) ? . .
C(11) C(9) 3.146(4) ? . .
C(11) C(10) 3.172(4) ? . .
C(11) C(12) 2.434(4) ? . .
C(11) C(19) 2.500(3) ? . .
C(11) C(20) 3.332(4) ? . .
C(11) C(21) 3.367(5) ? . .
C(11) C(23) 2.924(3) ? . .
C(11) C(24) 3.392(3) ? . .
C(12) O(1) 3.345(3) ? . .
C(12) O(3) 3.435(4) ? . .
C(12) C(1) 3.185(4) ? . .
C(12) C(2) 3.350(4) ? . .
C(12) C(11) 2.434(4) ? . .
C(12) C(14) 2.488(5) ? . .
C(12) C(18) 2.504(5) ? . .
C(12) C(19) 2.472(4) ? . .
C(12) C(23) 3.345(4) ? . .
C(12) C(24) 3.222(4) ? . .
C(13) N(1) 2.492(4) ? . .
C(13) C(15) 2.386(6) ? . .
C(13) C(16) 2.778(6) ? . .
C(13) C(17) 2.398(7) ? . .
C(13) C(19) 3.023(4) ? . .
C(14) N(1) 3.121(5) ? . .
C(14) C(12) 2.488(5) ? . .
C(14) C(16) 2.411(8) ? . .
C(14) C(17) 2.744(7) ? . .
C(14) C(18) 2.352(6) ? . .
C(14) C(22) 3.595(7) ? . .
C(15) C(13) 2.386(6) ? . .
C(15) C(17) 2.335(9) ? . .
C(15) C(18) 2.704(7) ? . .
C(16) O(4) 3.503(6) ? . 2_575
C(16) C(13) 2.778(6) ? . .
C(16) C(14) 2.411(8) ? . .
C(16) C(18) 2.365(7) ? . .
C(17) C(13) 2.398(7) ? . .
C(17) C(14) 2.744(7) ? . .
C(17) C(15) 2.335(9) ? . .
C(18) O(3) 3.509(4) ? . .
C(18) N(1) 3.531(5) ? . .
C(18) C(12) 2.504(5) ? . .
C(18) C(14) 2.352(6) ? . .
C(18) C(15) 2.704(7) ? . .
C(18) C(16) 2.365(7) ? . .
C(19) O(2) 3.463(3) ? . .
C(19) O(3) 3.065(3) ? . .
C(19) O(4) 2.970(3) ? . .
C(19) C(11) 2.500(3) ? . .
C(19) C(12) 2.472(4) ? . .
C(19) C(13) 3.023(4) ? . .
C(19) C(21) 2.593(5) ? . .
C(19) C(22) 2.533(4) ? . .
C(19) C(24) 2.538(3) ? . .
C(19) C(29) 2.597(4) ? . .
C(20) O(4) 3.355(4) ? . .
C(20) N(1) 2.515(4) ? . .
C(20) C(11) 3.332(4) ? . .
C(20) C(23) 2.576(4) ? . .
C(20) C(29) 3.005(4) ? . .
C(21) N(1) 3.199(4) ? . .
C(21) C(11) 3.367(5) ? . .
C(21) C(19) 2.593(5) ? . .
C(21) C(22) 2.493(6) ? . .
C(21) C(23) 3.128(4) ? . .
C(21) C(29) 3.535(5) ? . .
C(22) N(1) 2.965(4) ? . .
C(22) C(14) 3.595(7) ? . .
C(22) C(19) 2.533(4) ? . .
C(22) C(21) 2.493(6) ? . .
C(23) O(2) 2.371(3) ? . .
C(23) O(3) 2.381(3) ? . .
C(23) O(4) 2.452(3) ? . .
C(23) N(1) 2.560(3) ? . .
C(23) C(11) 2.924(3) ? . .
C(23) C(12) 3.345(4) ? . .
C(23) C(20) 2.576(4) ? . .
C(23) C(21) 3.128(4) ? . .
C(23) C(30) 2.521(3) ? . .
C(23) C(31) 3.539(4) ? . .
C(23) C(35) 3.132(4) ? . .
C(24) O(4) 2.952(3) ? . .
C(24) N(1) 3.080(3) ? . .
C(24) C(11) 3.392(3) ? . .
C(24) C(12) 3.222(4) ? . .
C(24) C(19) 2.538(3) ? . .
C(24) C(25) 2.455(4) ? . .
C(24) C(26) 2.990(5) ? . .
C(24) C(28) 3.010(5) ? . .
C(24) C(29) 2.438(4) ? . .
C(24) C(30) 2.842(4) ? . .
C(24) C(31) 3.381(4) ? . .
C(24) C(35) 3.559(4) ? . .
C(25) O(3) 2.812(3) ? . .
C(25) C(24) 2.455(4) ? . .
C(26) O(2) 2.439(4) ? . .
C(26) O(3) 2.984(4) ? . .
C(26) C(24) 2.990(5) ? . .
C(26) C(27) 2.487(6) ? . .
C(26) C(28) 2.500(6) ? . .
C(27) O(2) 2.320(4) ? . .
C(27) C(26) 2.487(6) ? . .
C(27) C(28) 2.481(6) ? . .
C(28) O(2) 2.428(4) ? . .
C(28) O(3) 2.989(5) ? . .
C(28) C(24) 3.010(5) ? . .
C(28) C(26) 2.500(6) ? . .
C(28) C(27) 2.481(6) ? . .
C(29) O(2) 3.382(3) ? . .
C(29) O(3) 2.892(3) ? . .
C(29) C(19) 2.597(4) ? . .
C(29) C(20) 3.005(4) ? . .
C(29) C(21) 3.535(5) ? . .
C(29) C(24) 2.438(4) ? . .
C(29) C(31) 2.521(4) ? . .
C(29) C(35) 2.510(4) ? . .
C(30) O(2) 3.358(3) ? . .
C(30) O(3) 3.315(3) ? . .
C(30) O(4) 2.439(3) ? . .
C(30) C(23) 2.521(3) ? . .
C(30) C(24) 2.842(4) ? . .
C(30) C(32) 2.409(4) ? . .
C(30) C(33) 2.774(5) ? . .
C(30) C(34) 2.406(5) ? . .
C(31) O(3) 3.438(4) ? . .
C(31) O(4) 2.801(4) ? . .
C(31) C(23) 3.539(4) ? . .
C(31) C(24) 3.381(4) ? . .
C(31) C(29) 2.521(4) ? . .
C(31) C(33) 2.388(5) ? . .
C(31) C(34) 2.745(6) ? . .
C(31) C(35) 2.351(5) ? . .
C(32) C(30) 2.409(4) ? . .
C(32) C(34) 2.355(6) ? . .
C(32) C(35) 2.716(5) ? . .
C(33) C(30) 2.774(5) ? . .
C(33) C(31) 2.388(5) ? . .
C(33) C(35) 2.356(5) ? . .
C(34) C(30) 2.406(5) ? . .
C(34) C(31) 2.745(6) ? . .
C(34) C(32) 2.355(6) ? . .
C(35) C(23) 3.132(4) ? . .
C(35) C(24) 3.559(4) ? . .
C(35) C(29) 2.510(4) ? . .
C(35) C(31) 2.351(5) ? . .
C(35) C(32) 2.716(5) ? . .
C(35) C(33) 2.356(5) ? . .
O(1) H(1) 1.961(3) ? . .
O(1) H(2) 1.932(3) ? . .
O(1) H(3) 1.960(4) ? . .
O(1) H(4) 1.960(4) ? . .
O(1) H(5) 2.484(3) ? . .
O(1) H(6) 3.089(3) ? . .
O(1) H(15) 3.561(4) ? . .
O(1) H(17) 2.246(4) ? . .
O(1) H(19) 2.457(3) ? . .
O(1) H(20) 2.673(3) ? . .
O(1) H(21) 3.361(3) ? . .
O(1) H(44) 3.318(5) ? . .
O(1) H(49) 3.443(5) ? . 2_565
O(1) H(50) 3.463(5) ? . 2_565
O(2) H(18) 3.534(3) ? . .
O(2) H(19) 2.649(3) ? . .
O(2) H(21) 2.981(3) ? . .
O(2) H(35) 2.351(3) ? . .
O(2) H(36) 2.845(4) ? . .
O(2) H(37) 3.208(5) ? . .
O(2) H(38) 2.443(4) ? . .
O(2) H(39) 2.713(4) ? . .
O(2) H(40) 3.114(4) ? . .
O(2) H(41) 2.294(4) ? . .
O(2) H(42) 2.839(4) ? . .
O(2) H(43) 3.197(4) ? . .
O(2) H(44) 2.423(5) ? . .
O(2) H(46) 3.45(6) ? . .
O(3) H(6) 2.830(3) ? . 4_574
O(3) H(9) 2.681(4) ? . 4_574
O(3) H(21) 2.682(4) ? . .
O(3) H(26) 2.791(4) ? . .
O(3) H(27) 2.742(3) ? . .
O(3) H(35) 3.113(3) ? . .
O(3) H(37) 3.427(5) ? . .
O(3) H(38) 2.393(4) ? . .
O(3) H(42) 2.641(4) ? . .
O(3) H(44) 3.043(5) ? . .
O(3) H(46) 1.72(6) ? . .
O(3) H(47) 3.209(4) ? . .
O(4) H(3) 3.211(4) ? . 4_574
O(4) H(6) 3.103(4) ? . 4_574
O(4) H(8) 3.568(4) ? . 4_474
O(4) H(12) 3.221(4) ? . 4_474
O(4) H(24) 2.651(6) ? . 2_475
O(4) H(27) 2.665(3) ? . .
O(4) H(28) 2.759 ? . .
O(4) H(35) 3.248(3) ? . .
O(4) H(45) 1.928(3) ? . .
O(4) H(47) 2.445(4) ? . .
N(1) H(1) 3.388(3) ? . .
N(1) H(10) 2.984(3) ? . .
N(1) H(11) 3.020(3) ? . .
N(1) H(18) 1.986(3) ? . .
N(1) H(19) 1.988(3) ? . .
N(1) H(20) 1.989(3) ? . .
N(1) H(21) 1.975(3) ? . .
N(1) H(22) 2.998(5) ? . .
N(1) H(27) 1.964(3) ? . .
N(1) H(28) 3.291 ? . .
N(1) H(31) 2.815(4) ? . .
N(1) H(32) 2.935(4) ? . .
N(1) H(34) 2.856(4) ? . .
N(1) H(35) 2.715(3) ? . .
C(1) H(1) 2.065(3) ? . .
C(1) H(5) 3.040(4) ? . .
C(1) H(6) 3.100(4) ? . .
C(1) H(7) 3.158(4) ? . .
C(1) H(8) 3.059(4) ? . .
C(1) H(9) 3.060(4) ? . .
C(1) H(10) 2.073(4) ? . .
C(1) H(11) 2.072(3) ? . .
C(1) H(12) 3.000(4) ? . .
C(1) H(13) 3.358(4) ? . .
C(1) H(14) 2.607(4) ? . .
C(1) H(15) 3.012(4) ? . .
C(1) H(16) 3.371(4) ? . .
C(1) H(17) 2.613(4) ? . .
C(1) H(18) 2.035(3) ? . .
C(1) H(19) 2.042(3) ? . .
C(1) H(20) 2.796(4) ? . .
C(1) H(31) 3.417(5) ? . .
C(2) H(2) 2.778(4) ? . .
C(2) H(3) 2.401(4) ? . .
C(2) H(4) 3.140(4) ? . .
C(2) H(5) 2.083(4) ? . .
C(2) H(6) 2.088(4) ? . .
C(2) H(7) 3.260(4) ? . .
C(2) H(9) 3.113(4) ? . .
C(2) H(10) 3.272(4) ? . .
C(2) H(11) 2.515(4) ? . .
C(2) H(16) 3.576(4) ? . .
C(2) H(17) 2.561(4) ? . .
C(2) H(18) 3.380(4) ? . .
C(2) H(19) 2.700(4) ? . .
C(2) H(20) 2.597(4) ? . .
C(2) H(47) 3.492(4) ? . 4_575
C(3) H(1) 2.471(4) ? . .
C(3) H(5) 2.944(4) ? . .
C(3) H(6) 3.368(5) ? . .
C(3) H(13) 3.079(4) ? . 1_655
C(3) H(14) 3.501(4) ? . 1_655
C(3) H(17) 3.392(5) ? . .
C(3) H(20) 3.210(4) ? . .
C(3) H(44) 3.535(7) ? . .
C(3) H(47) 3.360(5) ? . 4_575
C(3) H(49) 3.414(6) ? . 2_565
C(4) H(1) 2.069(4) ? . .
C(4) H(3) 2.722(4) ? . .
C(4) H(7) 2.109(4) ? . .
C(4) H(8) 3.296(5) ? . .
C(4) H(9) 2.561(4) ? . .
C(4) H(11) 3.172(4) ? . .
C(4) H(16) 3.093(4) ? . .
C(4) H(17) 2.689(4) ? . .
C(4) H(46) 3.36(6) ? . 4_575
C(5) H(1) 2.992(4) ? . .
C(5) H(5) 2.077(4) ? . .
C(5) H(6) 2.087(4) ? . .
C(5) H(8) 2.064(4) ? . .
C(5) H(9) 2.073(4) ? . .
C(5) H(10) 3.036(4) ? . .
C(5) H(11) 3.040(4) ? . .
C(5) H(12) 2.512(4) ? . .
C(5) H(13) 3.079(4) ? . .
C(5) H(14) 3.250(4) ? . .
C(5) H(15) 3.343(4) ? . .
C(5) H(16) 2.657(4) ? . .
C(5) H(17) 2.859(4) ? . .
C(6) H(1) 3.050(4) ? . .
C(6) H(5) 3.299(4) ? . .
C(6) H(6) 2.589(5) ? . .
C(6) H(7) 2.105(4) ? . .
C(6) H(10) 2.082(4) ? . .
C(6) H(11) 2.078(4) ? . .
C(6) H(12) 2.506(5) ? . .
C(6) H(14) 3.346(5) ? . .
C(6) H(26) 3.558(5) ? . 4_575
C(6) H(42) 3.469(6) ? . 4_575
C(6) H(45) 3.499(4) ? . 4_475
C(7) H(1) 2.472(4) ? . .
C(7) H(6) 3.210(4) ? . .
C(7) H(7) 3.253(4) ? . .
C(7) H(8) 2.076(4) ? . .
C(7) H(9) 2.080(4) ? . .
C(7) H(12) 2.832(4) ? . .
C(7) H(14) 2.920(4) ? . .
C(7) H(18) 2.900(4) ? . .
C(7) H(19) 3.378(4) ? . .
C(7) H(20) 3.364(4) ? . .
C(7) H(31) 3.518(5) ? . .
C(7) H(32) 3.458(5) ? . .
C(8) H(1) 3.213(4) ? . .
C(8) H(5) 2.735(4) ? . .
C(8) H(6) 3.233(4) ? . .
C(8) H(7) 2.115(4) ? . .
C(8) H(8) 2.758(4) ? . .
C(8) H(9) 3.217(4) ? . .
C(8) H(10) 2.761(4) ? . .
C(8) H(11) 3.219(4) ? . .
C(8) H(12) 2.046(4) ? . .
C(8) H(13) 2.056(4) ? . .
C(8) H(14) 2.049(4) ? . .
C(8) H(15) 2.037(4) ? . .
C(8) H(16) 2.062(4) ? . .
C(8) H(17) 2.039(4) ? . .
C(8) H(18) 2.604(4) ? . .
C(8) H(19) 2.893(4) ? . .
C(9) H(2) 3.224(4) ? . 1_455
C(9) H(3) 3.363(4) ? . 1_455
C(9) H(4) 3.591(4) ? . 1_455
C(9) H(7) 2.825(5) ? . .
C(9) H(8) 2.756(5) ? . .
C(9) H(10) 2.773(5) ? . .
C(9) H(15) 2.471(5) ? . .
C(9) H(16) 2.819(5) ? . .
C(9) H(17) 3.254(5) ? . .
C(9) H(18) 2.685(4) ? . .
C(9) H(23) 3.282(7) ? . 3_545
C(9) H(31) 3.158(6) ? . .
C(10) H(5) 2.728(4) ? . .
C(10) H(7) 2.817(4) ? . .
C(10) H(12) 3.196(5) ? . .
C(10) H(13) 2.412(5) ? . .
C(10) H(14) 2.939(5) ? . .
C(10) H(18) 3.188(4) ? . .
C(10) H(19) 3.015(4) ? . .
C(10) H(37) 3.224(5) ? . 2_465
C(10) H(49) 3.591(6) ? . 2_565
C(10) H(50) 3.093(6) ? . 2_565
C(11) H(1) 3.026(4) ? . .
C(11) H(10) 2.693(4) ? . .
C(11) H(11) 2.979(4) ? . .
C(11) H(14) 2.707(4) ? . .
C(11) H(15) 3.140(4) ? . .
C(11) H(17) 3.111(4) ? . .
C(11) H(20) 2.511(4) ? . .
C(11) H(21) 2.694(4) ? . .
C(11) H(27) 3.233(3) ? . .
C(11) H(31) 2.622(5) ? . .
C(11) H(35) 2.586(3) ? . .
C(12) H(1) 3.080(4) ? . .
C(12) H(2) 3.535(4) ? . .
C(12) H(11) 3.420(4) ? . .
C(12) H(18) 3.217(4) ? . .
C(12) H(19) 2.501(4) ? . .
C(12) H(22) 2.637(5) ? . .
C(12) H(26) 2.640(5) ? . .
C(12) H(27) 2.417(4) ? . .
C(12) H(34) 3.479(5) ? . .
C(12) H(44) 3.221(5) ? . .
C(13) H(20) 2.017(4) ? . .
C(13) H(21) 2.013(4) ? . .
C(13) H(22) 2.017(5) ? . .
C(13) H(23) 3.247(6) ? . .
C(13) H(25) 3.243(7) ? . .
C(13) H(26) 2.002(5) ? . .
C(13) H(27) 2.527(4) ? . .
C(13) H(34) 3.044(5) ? . .
C(13) H(48) 3.369(5) ? . 4_575
C(14) H(20) 2.677(5) ? . .
C(14) H(21) 3.243(5) ? . .
C(14) H(23) 2.050(7) ? . .
C(14) H(24) 3.277(8) ? . .
C(14) H(26) 3.204(6) ? . .
C(14) H(27) 3.346(5) ? . .
C(14) H(34) 2.792(6) ? . .
C(14) H(48) 2.949(6) ? . 4_575
C(15) H(13) 3.526(7) ? . 3_555
C(15) H(22) 2.055(7) ? . .
C(15) H(24) 2.036(10) ? . .
C(15) H(25) 3.190(9) ? . .
C(15) H(34) 3.382(8) ? . .
C(15) H(48) 3.285(7) ? . 4_575
C(16) H(22) 3.268(8) ? . .
C(16) H(23) 1.999(11) ? . .
C(16) H(25) 1.990(10) ? . .
C(16) H(26) 3.217(7) ? . .
C(16) H(28) 3.579 ? . 2_575
C(17) H(23) 3.184(9) ? . .
C(17) H(24) 1.988(8) ? . .
C(17) H(26) 2.026(6) ? . .
C(17) H(33) 3.595(7) ? . 2_575
C(18) H(20) 3.103(5) ? . .
C(18) H(21) 2.527(4) ? . .
C(18) H(22) 3.214(6) ? . .
C(18) H(24) 3.218(7) ? . .
C(18) H(25) 2.023(7) ? . .
C(18) H(27) 2.879(5) ? . .
C(18) H(29) 3.451(6) ? . 1_655
C(18) H(30) 3.577(6) ? . 1_655
C(19) H(18) 2.509(3) ? . .
C(19) H(19) 2.859(3) ? . .
C(19) H(20) 3.274(4) ? . .
C(19) H(21) 2.628(4) ? . .
C(19) H(28) 2.030 ? . .
C(19) H(29) 2.995(5) ? . .
C(19) H(30) 3.351(5) ? . .
C(19) H(31) 2.603(5) ? . .
C(19) H(32) 2.930(4) ? . .
C(19) H(33) 3.304(5) ? . .
C(19) H(34) 2.525(4) ? . .
C(19) H(35) 2.044(3) ? . .
C(19) H(45) 2.783(4) ? . .
C(19) H(46) 2.67(6) ? . .
C(20) H(18) 3.014(4) ? . .
C(20) H(27) 2.024(4) ? . .
C(20) H(29) 2.047(5) ? . .
C(20) H(30) 2.050(5) ? . .
C(20) H(31) 2.028(5) ? . .
C(20) H(32) 2.029(5) ? . .
C(20) H(33) 2.052(5) ? . .
C(20) H(34) 2.037(5) ? . .
C(20) H(35) 2.824(4) ? . .
C(20) H(45) 2.682(4) ? . .
C(20) H(46) 3.55(6) ? . .
C(21) H(10) 3.441(5) ? . .
C(21) H(14) 3.125(6) ? . .
C(21) H(18) 2.688(5) ? . .
C(21) H(27) 3.355(5) ? . .
C(21) H(28) 2.001 ? . .
C(21) H(32) 2.529(6) ? . .
C(21) H(33) 2.837(6) ? . .
C(21) H(34) 3.284(6) ? . .
C(21) H(35) 2.896(5) ? . .
C(21) H(45) 2.967(4) ? . .
C(21) H(48) 3.272(5) ? . 4_475
C(22) H(10) 3.568(4) ? . .
C(22) H(16) 3.571(5) ? . 3_555
C(22) H(22) 3.429(6) ? . .
C(22) H(25) 3.397(7) ? . 2_475
C(22) H(27) 2.664(5) ? . .
C(22) H(28) 1.996 ? . .
C(22) H(29) 3.238(6) ? . .
C(22) H(30) 2.475(6) ? . .
C(22) H(31) 2.941(6) ? . .
C(22) H(49) 3.411(6) ? . 4_475
C(23) H(18) 2.736(3) ? . .
C(23) H(19) 2.877(3) ? . .
C(23) H(21) 3.063(4) ? . .
C(23) H(27) 2.010(3) ? . .
C(23) H(28) 2.701 ? . .
C(23) H(29) 3.087(4) ? . .
C(23) H(31) 3.073(4) ? . .
C(23) H(45) 2.046(4) ? . .
C(23) H(46) 2.18(6) ? . .
C(23) H(51) 3.015(4) ? . .
C(24) H(18) 3.533(3) ? . .
C(24) H(19) 2.946(3) ? . .
C(24) H(21) 2.547(4) ? . .
C(24) H(26) 3.535(5) ? . .
C(24) H(27) 2.617(3) ? . .
C(24) H(35) 2.014(3) ? . .
C(24) H(36) 3.562(5) ? . .
C(24) H(38) 2.568(5) ? . .
C(24) H(42) 3.045(5) ? . .
C(24) H(44) 2.917(5) ? . .
C(24) H(45) 3.254(4) ? . .
C(24) H(46) 2.15(6) ? . .
C(24) H(47) 3.471(4) ? . .
C(25) H(36) 2.014(5) ? . .
C(25) H(37) 2.036(5) ? . .
C(25) H(38) 2.030(5) ? . .
C(25) H(39) 2.022(6) ? . .
C(25) H(40) 2.034(4) ? . .
C(25) H(41) 2.041(5) ? . .
C(25) H(42) 2.031(5) ? . .
C(25) H(43) 2.033(5) ? . .
C(25) H(44) 2.026(6) ? . .
C(26) H(11) 3.444(5) ? . 4_574
C(26) H(15) 3.236(5) ? . 2_565
C(26) H(22) 3.527(6) ? . 4_574
C(26) H(39) 3.252(7) ? . .
C(26) H(40) 2.512(6) ? . .
C(26) H(41) 2.884(7) ? . .
C(26) H(42) 2.526(6) ? . .
C(26) H(43) 2.895(7) ? . .
C(26) H(44) 3.264(6) ? . .
C(27) H(36) 2.443(7) ? . .
C(27) H(37) 2.965(7) ? . .
C(27) H(38) 3.219(6) ? . .
C(27) H(42) 3.271(6) ? . .
C(27) H(43) 2.526(7) ? . .
C(27) H(43) 3.149(6) ? . 2_465
C(27) H(44) 2.825(6) ? . .
C(27) H(50) 3.369(7) ? . 2_565
C(27) H(51) 3.532(5) ? . 2_565
C(28) H(21) 3.117(5) ? . .
C(28) H(36) 3.240(6) ? . .
C(28) H(37) 2.513(6) ? . .
C(28) H(38) 2.939(7) ? . .
C(28) H(39) 2.456(6) ? . .
C(28) H(40) 2.913(6) ? . .
C(28) H(41) 3.240(6) ? . .
C(28) H(41) 3.328(6) ? . 2_565
C(28) H(51) 3.410(5) ? . 1_655
C(29) H(8) 3.145(5) ? . 4_474
C(29) H(27) 2.768(4) ? . .
C(29) H(28) 2.613 ? . .
C(29) H(29) 3.154(5) ? . .
C(29) H(35) 2.054(3) ? . .
C(29) H(46) 1.89(7) ? . .
C(29) H(47) 2.676(4) ? . .
C(29) H(51) 2.637(4) ? . .
C(30) H(8) 2.920(5) ? . 4_474
C(30) H(12) 3.409(5) ? . 4_474
C(30) H(35) 2.700(3) ? . .
C(30) H(38) 3.355(6) ? . .
C(30) H(45) 2.011(4) ? . .
C(30) H(46) 2.79(6) ? . .
C(30) H(47) 2.005(4) ? . .
C(30) H(48) 3.260(4) ? . .
C(30) H(50) 3.260(5) ? . .
C(30) H(51) 2.021(4) ? . .
C(31) H(1) 3.510(4) ? . 4_574
C(31) H(8) 3.444(5) ? . 4_474
C(31) H(12) 3.191(5) ? . 4_474
C(31) H(38) 2.921(6) ? . .
C(31) H(45) 3.139(4) ? . .
C(31) H(46) 3.02(6) ? . .
C(31) H(48) 2.059(5) ? . .
C(31) H(49) 3.252(5) ? . .
C(31) H(51) 3.205(5) ? . .
C(32) H(10) 3.550(5) ? . 4_474
C(32) H(30) 2.910(5) ? . 4_474
C(32) H(32) 3.593(6) ? . 4_474
C(32) H(36) 3.554(6) ? . .
C(32) H(38) 3.233(6) ? . .
C(32) H(47) 2.066(5) ? . .
C(32) H(49) 1.997(6) ? . .
C(32) H(50) 3.211(6) ? . .
C(33) H(4) 3.290(6) ? . 2_465
C(33) H(10) 3.544(6) ? . 4_474
C(33) H(17) 3.433(6) ? . 2_465
C(33) H(30) 3.400(6) ? . 4_474
C(33) H(32) 3.179(6) ? . 4_474
C(33) H(47) 3.243(6) ? . .
C(33) H(48) 1.995(6) ? . .
C(33) H(50) 2.025(7) ? . .
C(33) H(51) 3.211(5) ? . .
C(34) H(4) 3.583(6) ? . 2_465
C(34) H(17) 3.190(6) ? . 2_465
C(34) H(39) 3.191(7) ? . 2_465
C(34) H(48) 3.214(6) ? . .
C(34) H(49) 2.014(6) ? . .
C(34) H(51) 2.000(6) ? . .
C(35) H(8) 3.136(5) ? . 4_474
C(35) H(35) 2.859(4) ? . .
C(35) H(39) 3.440(5) ? . 2_465
C(35) H(42) 3.523(5) ? . 1_455
C(35) H(45) 2.662(4) ? . .
C(35) H(47) 3.212(5) ? . .
C(35) H(49) 3.210(5) ? . .
C(35) H(50) 2.012(6) ? . .
H(1) O(1) 1.961(3) ? . .
H(1) N(1) 3.388(3) ? . .
H(1) C(1) 2.065(3) ? . .
H(1) C(3) 2.471(4) ? . .
H(1) C(4) 2.069(4) ? . .
H(1) C(5) 2.992(4) ? . .
H(1) C(6) 3.050(4) ? . .
H(1) C(7) 2.472(4) ? . .
H(1) C(8) 3.213(4) ? . .
H(1) C(11) 3.026(4) ? . .
H(1) C(12) 3.080(4) ? . .
H(1) C(31) 3.510(4) ? . 4_575
H(1) H(2) 2.605(4) ? . .
H(1) H(3) 2.376(4) ? . .
H(1) H(4) 3.380(4) ? . .
H(1) H(5) 2.724(4) ? . .
H(1) H(6) 2.211(4) ? . .
H(1) H(9) 3.066(4) ? . .
H(1) H(10) 3.342(4) ? . .
H(1) H(11) 2.187(4) ? . .
H(1) H(17) 3.500(4) ? . .
H(1) H(19) 3.190(4) ? . .
H(1) H(20) 2.210(4) ? . .
H(1) H(46) 3.55(6) ? . 4_575
H(1) H(47) 2.662(4) ? . 4_575
H(2) O(1) 1.932(3) ? . .
H(2) C(2) 2.778(4) ? . .
H(2) C(9) 3.224(4) ? . 1_655
H(2) C(12) 3.535(4) ? . .
H(2) H(1) 2.605(4) ? . .
H(2) H(3) 1.551(6) ? . .
H(2) H(4) 1.551(5) ? . .
H(2) H(12) 3.321(5) ? . 1_655
H(2) H(13) 2.917(5) ? . 1_655
H(2) H(14) 2.915(4) ? . 1_655
H(2) H(20) 2.777(4) ? . .
H(2) H(21) 3.456(5) ? . .
H(2) H(44) 3.175(6) ? . .
H(2) H(47) 3.074(5) ? . 4_575
H(3) O(1) 1.960(4) ? . .
H(3) O(4) 3.211(4) ? . 4_575
H(3) C(2) 2.401(4) ? . .
H(3) C(4) 2.722(4) ? . .
H(3) C(9) 3.363(4) ? . 1_655
H(3) H(1) 2.376(4) ? . .
H(3) H(2) 1.551(6) ? . .
H(3) H(4) 1.551(6) ? . .
H(3) H(5) 2.587(4) ? . .
H(3) H(6) 2.763(4) ? . .
H(3) H(12) 3.184(4) ? . 1_655
H(3) H(13) 2.901(4) ? . 1_655
H(3) H(14) 3.480(4) ? . 1_655
H(3) H(23) 3.196(7) ? . 3_645
H(3) H(46) 3.52(6) ? . 4_575
H(3) H(47) 2.845(5) ? . 4_575
H(3) H(49) 3.426(6) ? . 2_565
H(4) O(1) 1.960(4) ? . .
H(4) C(2) 3.140(4) ? . .
H(4) C(9) 3.591(4) ? . 1_655
H(4) C(33) 3.290(6) ? . 2_565
H(4) C(34) 3.583(6) ? . 2_565
H(4) H(1) 3.380(4) ? . .
H(4) H(2) 1.551(5) ? . .
H(4) H(3) 1.551(6) ? . .
H(4) H(5) 3.304(4) ? . .
H(4) H(13) 2.893(4) ? . 1_655
H(4) H(14) 3.586(5) ? . 1_655
H(4) H(17) 3.506(5) ? . .
H(4) H(23) 3.453(8) ? . 3_645
H(4) H(36) 3.172(6) ? . 2_565
H(4) H(44) 3.517(6) ? . .
H(4) H(49) 2.933(6) ? . 2_565
H(4) H(50) 3.443(6) ? . 2_565
H(5) O(1) 2.484(3) ? . .
H(5) C(1) 3.040(4) ? . .
H(5) C(2) 2.083(4) ? . .
H(5) C(3) 2.944(4) ? . .
H(5) C(5) 2.077(4) ? . .
H(5) C(6) 3.299(4) ? . .
H(5) C(8) 2.735(4) ? . .
H(5) C(10) 2.728(4) ? . .
H(5) H(1) 2.724(4) ? . .
H(5) H(3) 2.587(4) ? . .
H(5) H(4) 3.304(4) ? . .
H(5) H(6) 1.551(4) ? . .
H(5) H(7) 2.359(4) ? . .
H(5) H(9) 3.434(4) ? . .
H(5) H(16) 2.731(4) ? . .
H(5) H(17) 2.374(4) ? . .
H(5) H(33) 2.974(5) ? . 3_545
H(5) H(49) 2.795(5) ? . 2_565
H(6) O(1) 3.089(3) ? . .
H(6) O(3) 2.830(3) ? . 4_575
H(6) O(4) 3.103(4) ? . 4_575
H(6) C(1) 3.100(4) ? . .
H(6) C(2) 2.088(4) ? . .
H(6) C(3) 3.368(5) ? . .
H(6) C(5) 2.087(4) ? . .
H(6) C(6) 2.589(5) ? . .
H(6) C(7) 3.210(4) ? . .
H(6) C(8) 3.233(4) ? . .
H(6) H(1) 2.211(4) ? . .
H(6) H(3) 2.763(4) ? . .
H(6) H(5) 1.551(4) ? . .
H(6) H(7) 2.527(4) ? . .
H(6) H(8) 3.443(5) ? . .
H(6) H(9) 2.327(4) ? . .
H(6) H(11) 3.254(4) ? . .
H(6) H(26) 3.254(5) ? . 4_575
H(6) H(46) 2.44(7) ? . 4_575
H(6) H(47) 3.438(4) ? . 4_575
H(7) C(1) 3.158(4) ? . .
H(7) C(2) 3.260(4) ? . .
H(7) C(4) 2.109(4) ? . .
H(7) C(6) 2.105(4) ? . .
H(7) C(7) 3.253(4) ? . .
H(7) C(8) 2.115(4) ? . .
H(7) C(9) 2.825(5) ? . .
H(7) C(10) 2.817(4) ? . .
H(7) H(5) 2.359(4) ? . .
H(7) H(6) 2.527(4) ? . .
H(7) H(8) 2.341(4) ? . .
H(7) H(9) 2.534(4) ? . .
H(7) H(12) 2.659(4) ? . .
H(7) H(13) 3.116(4) ? . .
H(7) H(16) 2.589(4) ? . .
H(7) H(17) 3.246(4) ? . .
H(7) H(23) 3.455(7) ? . 3_545
H(7) H(25) 2.859(7) ? . 4_575
H(7) H(26) 3.493(5) ? . 4_575
H(7) H(33) 3.428(5) ? . 3_545
H(7) H(34) 3.413(5) ? . 3_545
H(8) O(4) 3.568(4) ? . 4_475
H(8) C(1) 3.059(4) ? . .
H(8) C(4) 3.296(5) ? . .
H(8) C(5) 2.064(4) ? . .
H(8) C(7) 2.076(4) ? . .
H(8) C(8) 2.758(4) ? . .
H(8) C(9) 2.756(5) ? . .
H(8) C(29) 3.145(5) ? . 4_475
H(8) C(30) 2.920(5) ? . 4_475
H(8) C(31) 3.444(5) ? . 4_475
H(8) C(35) 3.136(5) ? . 4_475
H(8) H(6) 3.443(5) ? . .
H(8) H(7) 2.341(4) ? . .
H(8) H(9) 1.551(5) ? . .
H(8) H(10) 2.221(4) ? . .
H(8) H(11) 2.705(4) ? . .
H(8) H(12) 2.082(5) ? . .
H(8) H(13) 3.495(5) ? . .
H(8) H(14) 3.218(5) ? . .
H(8) H(42) 3.528(5) ? . 4_575
H(8) H(45) 2.635(4) ? . 4_475
H(8) H(51) 3.286(5) ? . 4_475
H(9) O(3) 2.681(4) ? . 4_575
H(9) C(1) 3.060(4) ? . .
H(9) C(2) 3.113(4) ? . .
H(9) C(4) 2.561(4) ? . .
H(9) C(5) 2.073(4) ? . .
H(9) C(7) 2.080(4) ? . .
H(9) C(8) 3.217(4) ? . .
H(9) H(1) 3.066(4) ? . .
H(9) H(5) 3.434(4) ? . .
H(9) H(6) 2.327(4) ? . .
H(9) H(7) 2.534(4) ? . .
H(9) H(8) 1.551(5) ? . .
H(9) H(10) 2.712(4) ? . .
H(9) H(11) 2.221(4) ? . .
H(9) H(12) 3.417(5) ? . .
H(9) H(26) 2.880(5) ? . 4_575
H(9) H(37) 3.589(5) ? . 4_575
H(9) H(38) 3.420(6) ? . 4_575
H(9) H(42) 2.716(5) ? . 4_575
H(10) N(1) 2.984(3) ? . .
H(10) C(1) 2.073(4) ? . .
H(10) C(2) 3.272(4) ? . .
H(10) C(5) 3.036(4) ? . .
H(10) C(6) 2.082(4) ? . .
H(10) C(8) 2.761(4) ? . .
H(10) C(9) 2.773(5) ? . .
H(10) C(11) 2.693(4) ? . .
H(10) C(21) 3.441(5) ? . .
H(10) C(22) 3.568(4) ? . .
H(10) C(32) 3.550(5) ? . 4_475
H(10) C(33) 3.544(6) ? . 4_475
H(10) H(1) 3.342(4) ? . .
H(10) H(8) 2.221(4) ? . .
H(10) H(9) 2.712(4) ? . .
H(10) H(11) 1.551(4) ? . .
H(10) H(12) 2.619(5) ? . .
H(10) H(14) 2.553(5) ? . .
H(10) H(18) 2.716(3) ? . .
H(10) H(19) 3.592(4) ? . .
H(10) H(30) 3.415(5) ? . .
H(10) H(31) 2.825(5) ? . .
H(10) H(32) 2.758(4) ? . .
H(11) N(1) 3.020(3) ? . .
H(11) C(1) 2.072(3) ? . .
H(11) C(2) 2.515(4) ? . .
H(11) C(4) 3.172(4) ? . .
H(11) C(5) 3.040(4) ? . .
H(11) C(6) 2.078(4) ? . .
H(11) C(8) 3.219(4) ? . .
H(11) C(11) 2.979(4) ? . .
H(11) C(12) 3.420(4) ? . .
H(11) C(26) 3.444(5) ? . 4_575
H(11) H(1) 2.187(4) ? . .
H(11) H(6) 3.254(4) ? . .
H(11) H(8) 2.705(4) ? . .
H(11) H(9) 2.221(4) ? . .
H(11) H(10) 1.551(4) ? . .
H(11) H(18) 3.456(4) ? . .
H(11) H(20) 2.972(4) ? . .
H(11) H(22) 2.822(5) ? . .
H(11) H(32) 3.380(5) ? . .
H(11) H(37) 3.002(5) ? . 4_575
H(11) H(38) 2.994(5) ? . 4_575
H(12) O(4) 3.221(4) ? . 4_475
H(12) C(1) 3.000(4) ? . .
H(12) C(5) 2.512(4) ? . .
H(12) C(6) 2.506(5) ? . .
H(12) C(7) 2.832(4) ? . .
H(12) C(8) 2.046(4) ? . .
H(12) C(10) 3.196(5) ? . .
H(12) C(30) 3.409(5) ? . 4_475
H(12) C(31) 3.191(5) ? . 4_475
H(12) H(2) 3.321(5) ? . 1_455
H(12) H(3) 3.184(4) ? . 1_455
H(12) H(7) 2.659(4) ? . .
H(12) H(8) 2.082(5) ? . .
H(12) H(9) 3.417(5) ? . .
H(12) H(10) 2.619(5) ? . .
H(12) H(13) 1.551(5) ? . .
H(12) H(14) 1.551(5) ? . .
H(12) H(15) 3.351(5) ? . .
H(12) H(16) 3.405(5) ? . .
H(12) H(18) 3.361(4) ? . .
H(12) H(23) 3.220(7) ? . 3_545
H(12) H(31) 3.519(5) ? . .
H(12) H(45) 3.502(4) ? . 4_475
H(12) H(47) 3.008(5) ? . 4_475
H(13) C(1) 3.358(4) ? . .
H(13) C(3) 3.079(4) ? . 1_455
H(13) C(5) 3.079(4) ? . .
H(13) C(8) 2.056(4) ? . .
H(13) C(10) 2.412(5) ? . .
H(13) C(15) 3.526(7) ? . 3_545
H(13) H(2) 2.917(5) ? . 1_455
H(13) H(3) 2.901(4) ? . 1_455
H(13) H(4) 2.893(4) ? . 1_455
H(13) H(7) 3.116(4) ? . .
H(13) H(8) 3.495(5) ? . .
H(13) H(12) 1.551(5) ? . .
H(13) H(14) 1.551(5) ? . .
H(13) H(15) 2.236(5) ? . .
H(13) H(16) 2.559(5) ? . .
H(13) H(17) 3.328(5) ? . .
H(13) H(18) 3.252(4) ? . .
H(13) H(23) 2.600(7) ? . 3_545
H(13) H(36) 3.302(6) ? . 2_465
H(14) C(1) 2.607(4) ? . .
H(14) C(3) 3.501(4) ? . 1_455
H(14) C(5) 3.250(4) ? . .
H(14) C(6) 3.346(5) ? . .
H(14) C(7) 2.920(4) ? . .
H(14) C(8) 2.049(4) ? . .
H(14) C(10) 2.939(5) ? . .
H(14) C(11) 2.707(4) ? . .
H(14) C(21) 3.125(6) ? . .
H(14) H(2) 2.915(4) ? . 1_455
H(14) H(3) 3.480(4) ? . 1_455
H(14) H(4) 3.586(5) ? . 1_455
H(14) H(8) 3.218(5) ? . .
H(14) H(10) 2.553(5) ? . .
H(14) H(12) 1.551(5) ? . .
H(14) H(13) 1.551(5) ? . .
H(14) H(15) 2.736(5) ? . .
H(14) H(16) 3.490(5) ? . .
H(14) H(18) 2.042(4) ? . .
H(14) H(19) 3.299(4) ? . .
H(14) H(29) 3.513(5) ? . .
H(14) H(30) 3.366(6) ? . .
H(14) H(31) 2.230(6) ? . .
H(15) O(1) 3.561(4) ? . .
H(15) C(1) 3.012(4) ? . .
H(15) C(5) 3.343(4) ? . .
H(15) C(8) 2.037(4) ? . .
H(15) C(9) 2.471(5) ? . .
H(15) C(11) 3.140(4) ? . .
H(15) C(26) 3.236(5) ? . 2_465
H(15) H(12) 3.351(5) ? . .
H(15) H(13) 2.236(5) ? . .
H(15) H(14) 2.736(5) ? . .
H(15) H(16) 1.551(5) ? . .
H(15) H(17) 1.551(5) ? . .
H(15) H(18) 2.939(4) ? . .
H(15) H(19) 2.924(4) ? . .
H(15) H(36) 3.005(6) ? . 2_465
H(15) H(37) 2.689(5) ? . 2_465
H(15) H(40) 2.903(7) ? . 2_465
H(15) H(50) 3.165(6) ? . 2_565
H(16) C(1) 3.371(4) ? . .
H(16) C(2) 3.576(4) ? . .
H(16) C(4) 3.093(4) ? . .
H(16) C(5) 2.657(4) ? . .
H(16) C(8) 2.062(4) ? . .
H(16) C(9) 2.819(5) ? . .
H(16) C(22) 3.571(5) ? . 3_545
H(16) H(5) 2.731(4) ? . .
H(16) H(7) 2.589(4) ? . .
H(16) H(12) 3.405(5) ? . .
H(16) H(13) 2.559(5) ? . .
H(16) H(14) 3.490(5) ? . .
H(16) H(15) 1.551(5) ? . .
H(16) H(17) 1.551(5) ? . .
H(16) H(22) 3.291(5) ? . 3_545
H(16) H(23) 3.271(8) ? . 3_545
H(16) H(32) 3.182(5) ? . 3_545
H(16) H(33) 3.595(5) ? . 3_545
H(16) H(34) 3.370(5) ? . 3_545
H(16) H(36) 3.526(6) ? . 2_465
H(16) H(37) 2.953(5) ? . 2_465
H(16) H(49) 3.372(6) ? . 2_565
H(16) H(50) 3.212(6) ? . 2_565
H(17) O(1) 2.246(4) ? . .
H(17) C(1) 2.613(4) ? . .
H(17) C(2) 2.561(4) ? . .
H(17) C(3) 3.392(5) ? . .
H(17) C(4) 2.689(4) ? . .
H(17) C(5) 2.859(4) ? . .
H(17) C(8) 2.039(4) ? . .
H(17) C(9) 3.254(5) ? . .
H(17) C(11) 3.111(4) ? . .
H(17) C(33) 3.433(6) ? . 2_565
H(17) C(34) 3.190(6) ? . 2_565
H(17) H(1) 3.500(4) ? . .
H(17) H(4) 3.506(5) ? . .
H(17) H(5) 2.374(4) ? . .
H(17) H(7) 3.246(4) ? . .
H(17) H(13) 3.328(5) ? . .
H(17) H(15) 1.551(5) ? . .
H(17) H(16) 1.551(5) ? . .
H(17) H(18) 3.372(4) ? . .
H(17) H(19) 2.740(4) ? . .
H(17) H(49) 2.932(6) ? . 2_565
H(17) H(50) 2.447(6) ? . 2_565
H(18) O(2) 3.534(3) ? . .
H(18) N(1) 1.986(3) ? . .
H(18) C(1) 2.035(3) ? . .
H(18) C(2) 3.380(4) ? . .
H(18) C(7) 2.900(4) ? . .
H(18) C(8) 2.604(4) ? . .
H(18) C(9) 2.685(4) ? . .
H(18) C(10) 3.188(4) ? . .
H(18) C(12) 3.217(4) ? . .
H(18) C(19) 2.509(3) ? . .
H(18) C(20) 3.014(4) ? . .
H(18) C(21) 2.688(5) ? . .
H(18) C(23) 2.736(3) ? . .
H(18) C(24) 3.533(3) ? . .
H(18) H(10) 2.716(3) ? . .
H(18) H(11) 3.456(4) ? . .
H(18) H(12) 3.361(4) ? . .
H(18) H(13) 3.252(4) ? . .
H(18) H(14) 2.042(4) ? . .
H(18) H(15) 2.939(4) ? . .
H(18) H(17) 3.372(4) ? . .
H(18) H(19) 1.551(4) ? . .
H(18) H(20) 3.418(4) ? . .
H(18) H(21) 3.433(4) ? . .
H(18) H(27) 3.398(3) ? . .
H(18) H(29) 3.124(5) ? . .
H(18) H(30) 3.367(5) ? . .
H(18) H(31) 1.860(5) ? . .
H(18) H(35) 2.176(3) ? . .
H(19) O(1) 2.457(3) ? . .
H(19) O(2) 2.649(3) ? . .
H(19) N(1) 1.988(3) ? . .
H(19) C(1) 2.042(3) ? . .
H(19) C(2) 2.700(4) ? . .
H(19) C(7) 3.378(4) ? . .
H(19) C(8) 2.893(4) ? . .
H(19) C(10) 3.015(4) ? . .
H(19) C(12) 2.501(4) ? . .
H(19) C(19) 2.859(3) ? . .
H(19) C(23) 2.877(3) ? . .
H(19) C(24) 2.946(3) ? . .
H(19) H(1) 3.190(4) ? . .
H(19) H(10) 3.592(4) ? . .
H(19) H(14) 3.299(4) ? . .
H(19) H(15) 2.924(4) ? . .
H(19) H(17) 2.740(4) ? . .
H(19) H(18) 1.551(4) ? . .
H(19) H(20) 2.556(4) ? . .
H(19) H(21) 2.434(4) ? . .
H(19) H(27) 3.491(3) ? . .
H(19) H(31) 3.346(5) ? . .
H(19) H(35) 2.529(3) ? . .
H(19) H(44) 3.149(5) ? . .
H(20) O(1) 2.673(3) ? . .
H(20) N(1) 1.989(3) ? . .
H(20) C(1) 2.796(4) ? . .
H(20) C(2) 2.597(4) ? . .
H(20) C(3) 3.210(4) ? . .
H(20) C(7) 3.364(4) ? . .
H(20) C(11) 2.511(4) ? . .
H(20) C(13) 2.017(4) ? . .
H(20) C(14) 2.677(5) ? . .
H(20) C(18) 3.103(5) ? . .
H(20) C(19) 3.274(4) ? . .
H(20) H(1) 2.210(4) ? . .
H(20) H(2) 2.777(4) ? . .
H(20) H(11) 2.972(4) ? . .
H(20) H(18) 3.418(4) ? . .
H(20) H(19) 2.556(4) ? . .
H(20) H(21) 1.551(4) ? . .
H(20) H(22) 2.615(5) ? . .
H(20) H(26) 3.285(5) ? . .
H(20) H(27) 3.332(4) ? . .
H(20) H(44) 3.312(5) ? . .
H(20) H(48) 3.369(5) ? . 4_575
H(21) O(1) 3.361(3) ? . .
H(21) O(2) 2.981(3) ? . .
H(21) O(3) 2.682(4) ? . .
H(21) N(1) 1.975(3) ? . .
H(21) C(11) 2.694(4) ? . .
H(21) C(13) 2.013(4) ? . .
H(21) C(14) 3.243(5) ? . .
H(21) C(18) 2.527(4) ? . .
H(21) C(19) 2.628(4) ? . .
H(21) C(23) 3.063(4) ? . .
H(21) C(24) 2.547(4) ? . .
H(21) C(28) 3.117(5) ? . .
H(21) H(2) 3.456(5) ? . .
H(21) H(18) 3.433(4) ? . .
H(21) H(19) 2.434(4) ? . .
H(21) H(20) 1.551(4) ? . .
H(21) H(22) 3.532(5) ? . .
H(21) H(26) 2.306(5) ? . .
H(21) H(27) 2.515(4) ? . .
H(21) H(35) 3.469(4) ? . .
H(21) H(42) 3.180(5) ? . .
H(21) H(44) 2.375(5) ? . .
H(22) N(1) 2.998(5) ? . .
H(22) C(12) 2.637(5) ? . .
H(22) C(13) 2.017(5) ? . .
H(22) C(15) 2.055(7) ? . .
H(22) C(16) 3.268(8) ? . .
H(22) C(18) 3.214(6) ? . .
H(22) C(22) 3.429(6) ? . .
H(22) C(26) 3.527(6) ? . 4_575
H(22) H(11) 2.822(5) ? . .
H(22) H(16) 3.291(5) ? . 3_555
H(22) H(20) 2.615(5) ? . .
H(22) H(21) 3.532(5) ? . .
H(22) H(23) 2.368(7) ? . .
H(22) H(32) 3.213(7) ? . .
H(22) H(34) 2.797(6) ? . .
H(22) H(36) 3.453(6) ? . 4_575
H(22) H(37) 3.255(6) ? . 4_575
H(22) H(38) 3.297(6) ? . 4_575
H(22) H(48) 2.996(6) ? . 4_575
H(23) C(9) 3.282(7) ? . 3_555
H(23) C(13) 3.247(6) ? . .
H(23) C(14) 2.050(7) ? . .
H(23) C(16) 1.999(11) ? . .
H(23) C(17) 3.184(9) ? . .
H(23) H(3) 3.196(7) ? . 3_655
H(23) H(4) 3.453(8) ? . 3_655
H(23) H(7) 3.455(7) ? . 3_555
H(23) H(12) 3.220(7) ? . 3_555
H(23) H(13) 2.600(7) ? . 3_555
H(23) H(16) 3.271(8) ? . 3_555
H(23) H(22) 2.368(7) ? . .
H(23) H(24) 2.319(11) ? . .
H(23) H(48) 3.535(7) ? . 4_575
H(24) O(4) 2.651(6) ? . 2_575
H(24) C(14) 3.277(8) ? . .
H(24) C(15) 2.036(10) ? . .
H(24) C(17) 1.988(8) ? . .
H(24) C(18) 3.218(7) ? . .
H(24) H(23) 2.319(11) ? . .
H(24) H(25) 2.278(9) ? . .
H(24) H(27) 3.431(7) ? . 2_575
H(24) H(28) 3.016 ? . 2_575
H(24) H(46) 3.18(6) ? . 2_575
H(25) C(13) 3.243(7) ? . .
H(25) C(15) 3.190(9) ? . .
H(25) C(16) 1.990(10) ? . .
H(25) C(18) 2.023(7) ? . .
H(25) C(22) 3.397(7) ? . 2_575
H(25) H(7) 2.859(7) ? . 4_574
H(25) H(24) 2.278(9) ? . .
H(25) H(26) 2.328(6) ? . .
H(25) H(33) 2.933(7) ? . 2_575
H(25) H(34) 3.045(7) ? . 2_575
H(26) O(3) 2.791(4) ? . .
H(26) C(6) 3.558(5) ? . 4_574
H(26) C(12) 2.640(5) ? . .
H(26) C(13) 2.002(5) ? . .
H(26) C(14) 3.204(6) ? . .
H(26) C(16) 3.217(7) ? . .
H(26) C(17) 2.026(6) ? . .
H(26) C(24) 3.535(5) ? . .
H(26) H(6) 3.254(5) ? . 4_574
H(26) H(7) 3.493(5) ? . 4_574
H(26) H(9) 2.880(5) ? . 4_574
H(26) H(20) 3.285(5) ? . .
H(26) H(21) 2.306(5) ? . .
H(26) H(25) 2.328(6) ? . .
H(26) H(27) 2.955(5) ? . .
H(26) H(29) 3.221(6) ? . 1_655
H(26) H(42) 3.497(5) ? . .
H(26) H(46) 3.36(7) ? . .
H(27) O(3) 2.742(3) ? . .
H(27) O(4) 2.665(3) ? . .
H(27) N(1) 1.964(3) ? . .
H(27) C(11) 3.233(3) ? . .
H(27) C(12) 2.417(4) ? . .
H(27) C(13) 2.527(4) ? . .
H(27) C(14) 3.346(5) ? . .
H(27) C(18) 2.879(5) ? . .
H(27) C(20) 2.024(4) ? . .
H(27) C(21) 3.355(5) ? . .
H(27) C(22) 2.664(5) ? . .
H(27) C(23) 2.010(3) ? . .
H(27) C(24) 2.617(3) ? . .
H(27) C(29) 2.768(4) ? . .
H(27) H(18) 3.398(3) ? . .
H(27) H(19) 3.491(3) ? . .
H(27) H(20) 3.332(4) ? . .
H(27) H(21) 2.515(4) ? . .
H(27) H(24) 3.431(7) ? . 2_475
H(27) H(26) 2.955(5) ? . .
H(27) H(28) 2.244 ? . .
H(27) H(31) 3.494(5) ? . .
H(27) H(32) 3.237(5) ? . .
H(27) H(33) 3.363(5) ? . .
H(27) H(34) 2.347(4) ? . .
H(27) H(35) 2.757(3) ? . .
H(27) H(45) 3.096(4) ? . .
H(27) H(46) 2.20(6) ? . .
H(28) O(4) 2.759 ? . .
H(28) N(1) 3.291 ? . .
H(28) C(16) 3.579 ? . 2_475
H(28) C(19) 2.030 ? . .
H(28) C(21) 2.001 ? . .
H(28) C(22) 1.996 ? . .
H(28) C(23) 2.701 ? . .
H(28) C(29) 2.613 ? . .
H(28) H(24) 3.016 ? . 2_475
H(28) H(27) 2.244 ? . .
H(28) H(29) 2.153 ? . .
H(28) H(30) 2.473 ? . .
H(28) H(31) 2.716 ? . .
H(28) H(32) 2.728 ? . .
H(28) H(33) 2.175 ? . .
H(28) H(34) 2.427 ? . .
H(28) H(35) 3.089 ? . .
H(28) H(45) 2.174 ? . .
H(28) H(46) 3.228 ? . .
H(29) C(18) 3.451(6) ? . 1_455
H(29) C(19) 2.995(5) ? . .
H(29) C(20) 2.047(5) ? . .
H(29) C(22) 3.238(6) ? . .
H(29) C(23) 3.087(4) ? . .
H(29) C(29) 3.154(5) ? . .
H(29) H(14) 3.513(5) ? . .
H(29) H(18) 3.124(5) ? . .
H(29) H(26) 3.221(6) ? . 1_455
H(29) H(28) 2.153 ? . .
H(29) H(30) 1.551(5) ? . .
H(29) H(31) 1.551(5) ? . .
H(29) H(32) 3.418(6) ? . .
H(29) H(33) 3.449(6) ? . .
H(29) H(35) 2.785(5) ? . .
H(29) H(45) 2.435(5) ? . .
H(29) H(51) 3.418(5) ? . .
H(30) C(18) 3.577(6) ? . 1_455
H(30) C(19) 3.351(5) ? . .
H(30) C(20) 2.050(5) ? . .
H(30) C(22) 2.475(6) ? . .
H(30) C(32) 2.910(5) ? . 4_475
H(30) C(33) 3.400(6) ? . 4_475
H(30) H(10) 3.415(5) ? . .
H(30) H(14) 3.366(6) ? . .
H(30) H(18) 3.367(5) ? . .
H(30) H(28) 2.473 ? . .
H(30) H(29) 1.551(5) ? . .
H(30) H(31) 1.551(6) ? . .
H(30) H(32) 2.344(6) ? . .
H(30) H(33) 2.595(6) ? . .
H(30) H(34) 3.392(6) ? . .
H(30) H(48) 2.380(5) ? . 4_475
H(30) H(49) 3.278(6) ? . 4_475
H(31) N(1) 2.815(4) ? . .
H(31) C(1) 3.417(5) ? . .
H(31) C(7) 3.518(5) ? . .
H(31) C(9) 3.158(6) ? . .
H(31) C(11) 2.622(5) ? . .
H(31) C(19) 2.603(5) ? . .
H(31) C(20) 2.028(5) ? . .
H(31) C(22) 2.941(6) ? . .
H(31) C(23) 3.073(4) ? . .
H(31) H(10) 2.825(5) ? . .
H(31) H(12) 3.519(5) ? . .
H(31) H(14) 2.230(6) ? . .
H(31) H(18) 1.860(5) ? . .
H(31) H(19) 3.346(5) ? . .
H(31) H(27) 3.494(5) ? . .
H(31) H(28) 2.716 ? . .
H(31) H(29) 1.551(5) ? . .
H(31) H(30) 1.551(6) ? . .
H(31) H(32) 2.754(6) ? . .
H(31) H(33) 3.480(6) ? . .
H(31) H(35) 2.640(4) ? . .
H(31) H(45) 3.417(4) ? . .
H(31) H(48) 3.474(6) ? . 4_475
H(32) N(1) 2.935(4) ? . .
H(32) C(7) 3.458(5) ? . .
H(32) C(19) 2.930(4) ? . .
H(32) C(20) 2.029(5) ? . .
H(32) C(21) 2.529(6) ? . .
H(32) C(32) 3.593(6) ? . 4_475
H(32) C(33) 3.179(6) ? . 4_475
H(32) H(10) 2.758(4) ? . .
H(32) H(11) 3.380(5) ? . .
H(32) H(16) 3.182(5) ? . 3_555
H(32) H(22) 3.213(7) ? . .
H(32) H(27) 3.237(5) ? . .
H(32) H(28) 2.728 ? . .
H(32) H(29) 3.418(6) ? . .
H(32) H(30) 2.344(6) ? . .
H(32) H(31) 2.754(6) ? . .
H(32) H(33) 1.551(5) ? . .
H(32) H(34) 1.551(6) ? . .
H(32) H(48) 3.598(6) ? . 4_475
H(32) H(49) 2.805(6) ? . 4_475
H(33) C(17) 3.595(7) ? . 2_475
H(33) C(19) 3.304(5) ? . .
H(33) C(20) 2.052(5) ? . .
H(33) C(21) 2.837(6) ? . .
H(33) H(5) 2.974(5) ? . 3_555
H(33) H(7) 3.428(5) ? . 3_555
H(33) H(16) 3.595(5) ? . 3_555
H(33) H(25) 2.933(7) ? . 2_475
H(33) H(27) 3.363(5) ? . .
H(33) H(28) 2.175 ? . .
H(33) H(29) 3.449(6) ? . .
H(33) H(30) 2.595(6) ? . .
H(33) H(31) 3.480(6) ? . .
H(33) H(32) 1.551(5) ? . .
H(33) H(34) 1.551(7) ? . .
H(33) H(49) 3.143(6) ? . 4_475
H(34) N(1) 2.856(4) ? . .
H(34) C(12) 3.479(5) ? . .
H(34) C(13) 3.044(5) ? . .
H(34) C(14) 2.792(6) ? . .
H(34) C(15) 3.382(8) ? . .
H(34) C(19) 2.525(4) ? . .
H(34) C(20) 2.037(5) ? . .
H(34) C(21) 3.284(6) ? . .
H(34) H(7) 3.413(5) ? . 3_555
H(34) H(16) 3.370(5) ? . 3_555
H(34) H(22) 2.797(6) ? . .
H(34) H(25) 3.045(7) ? . 2_475
H(34) H(27) 2.347(4) ? . .
H(34) H(28) 2.427 ? . .
H(34) H(30) 3.392(6) ? . .
H(34) H(32) 1.551(6) ? . .
H(34) H(33) 1.551(7) ? . .
H(35) O(2) 2.351(3) ? . .
H(35) O(3) 3.113(3) ? . .
H(35) O(4) 3.248(3) ? . .
H(35) N(1) 2.715(3) ? . .
H(35) C(11) 2.586(3) ? . .
H(35) C(19) 2.044(3) ? . .
H(35) C(20) 2.824(4) ? . .
H(35) C(21) 2.896(5) ? . .
H(35) C(24) 2.014(3) ? . .
H(35) C(29) 2.054(3) ? . .
H(35) C(30) 2.700(3) ? . .
H(35) C(35) 2.859(4) ? . .
H(35) H(18) 2.176(3) ? . .
H(35) H(19) 2.529(3) ? . .
H(35) H(21) 3.469(4) ? . .
H(35) H(27) 2.757(3) ? . .
H(35) H(28) 3.089 ? . .
H(35) H(29) 2.785(5) ? . .
H(35) H(31) 2.640(4) ? . .
H(35) H(45) 2.307(3) ? . .
H(35) H(46) 3.10(6) ? . .
H(35) H(51) 2.512(4) ? . .
H(36) O(2) 2.845(4) ? . .
H(36) C(24) 3.562(5) ? . .
H(36) C(25) 2.014(5) ? . .
H(36) C(27) 2.443(7) ? . .
H(36) C(28) 3.240(6) ? . .
H(36) C(32) 3.554(6) ? . .
H(36) H(4) 3.172(6) ? . 2_465
H(36) H(13) 3.302(6) ? . 2_565
H(36) H(15) 3.005(6) ? . 2_565
H(36) H(16) 3.526(6) ? . 2_565
H(36) H(22) 3.453(6) ? . 4_574
H(36) H(37) 1.551(7) ? . .
H(36) H(38) 1.551(6) ? . .
H(36) H(39) 3.341(7) ? . .
H(36) H(40) 2.263(6) ? . .
H(36) H(41) 2.649(7) ? . .
H(36) H(42) 3.412(6) ? . .
H(36) H(43) 3.504(7) ? . .
H(37) O(2) 3.208(5) ? . .
H(37) O(3) 3.427(5) ? . .
H(37) C(10) 3.224(5) ? . 2_565
H(37) C(25) 2.036(5) ? . .
H(37) C(27) 2.965(7) ? . .
H(37) C(28) 2.513(6) ? . .
H(37) H(9) 3.589(5) ? . 4_574
H(37) H(11) 3.002(5) ? . 4_574
H(37) H(15) 2.689(5) ? . 2_565
H(37) H(16) 2.953(5) ? . 2_565
H(37) H(22) 3.255(6) ? . 4_574
H(37) H(36) 1.551(7) ? . .
H(37) H(38) 1.551(7) ? . .
H(37) H(40) 2.795(6) ? . .
H(37) H(41) 3.554(7) ? . .
H(37) H(42) 2.354(6) ? . .
H(37) H(43) 2.699(6) ? . .
H(37) H(44) 3.413(6) ? . .
H(37) H(50) 3.466(8) ? . 1_655
H(38) O(2) 2.443(4) ? . .
H(38) O(3) 2.393(4) ? . .
H(38) C(24) 2.568(5) ? . .
H(38) C(25) 2.030(5) ? . .
H(38) C(27) 3.219(6) ? . .
H(38) C(28) 2.939(7) ? . .
H(38) C(30) 3.355(6) ? . .
H(38) C(31) 2.921(6) ? . .
H(38) C(32) 3.233(6) ? . .
H(38) H(9) 3.420(6) ? . 4_574
H(38) H(11) 2.994(5) ? . 4_574
H(38) H(22) 3.297(6) ? . 4_574
H(38) H(36) 1.551(6) ? . .
H(38) H(37) 1.551(7) ? . .
H(38) H(40) 3.386(6) ? . .
H(38) H(41) 3.464(6) ? . .
H(38) H(42) 2.757(7) ? . .
H(38) H(43) 3.529(7) ? . .
H(38) H(44) 3.584(6) ? . .
H(38) H(46) 3.53(6) ? . .
H(38) H(47) 3.015(6) ? . .
H(38) H(48) 3.439(6) ? . .
H(39) O(2) 2.713(4) ? . .
H(39) C(25) 2.022(6) ? . .
H(39) C(26) 3.252(7) ? . .
H(39) C(28) 2.456(6) ? . .
H(39) C(34) 3.191(7) ? . 2_565
H(39) C(35) 3.440(5) ? . 2_565
H(39) H(36) 3.341(7) ? . .
H(39) H(40) 1.551(8) ? . .
H(39) H(41) 1.551(8) ? . .
H(39) H(41) 3.347(8) ? . 2_565
H(39) H(42) 3.374(6) ? . .
H(39) H(43) 2.343(7) ? . .
H(39) H(43) 3.340(7) ? . 2_465
H(39) H(44) 2.567(6) ? . .
H(39) H(50) 2.619(7) ? . 2_565
H(39) H(51) 3.127(5) ? . 2_565
H(40) O(2) 3.114(4) ? . .
H(40) C(25) 2.034(4) ? . .
H(40) C(26) 2.512(6) ? . .
H(40) C(28) 2.913(6) ? . .
H(40) H(15) 2.903(7) ? . 2_565
H(40) H(36) 2.263(6) ? . .
H(40) H(37) 2.795(6) ? . .
H(40) H(38) 3.386(6) ? . .
H(40) H(39) 1.551(8) ? . .
H(40) H(41) 1.551(8) ? . .
H(40) H(43) 2.726(6) ? . .
H(40) H(43) 3.302(7) ? . 2_465
H(40) H(44) 3.453(6) ? . .
H(40) H(51) 3.327(6) ? . 2_565
H(41) O(2) 2.294(4) ? . .
H(41) C(25) 2.041(5) ? . .
H(41) C(26) 2.884(7) ? . .
H(41) C(28) 3.240(6) ? . .
H(41) C(28) 3.328(6) ? . 2_465
H(41) H(36) 2.649(7) ? . .
H(41) H(37) 3.554(7) ? . .
H(41) H(38) 3.464(6) ? . .
H(41) H(39) 1.551(8) ? . .
H(41) H(39) 3.347(8) ? . 2_465
H(41) H(40) 1.551(8) ? . .
H(41) H(43) 3.424(7) ? . .
H(41) H(43) 2.395(6) ? . 2_465
H(41) H(44) 3.456(6) ? . .
H(41) H(50) 3.339(7) ? . 2_565
H(41) H(51) 3.585(5) ? . 2_565
H(42) O(2) 2.839(4) ? . .
H(42) O(3) 2.641(4) ? . .
H(42) C(6) 3.469(6) ? . 4_574
H(42) C(24) 3.045(5) ? . .
H(42) C(25) 2.031(5) ? . .
H(42) C(26) 2.526(6) ? . .
H(42) C(27) 3.271(6) ? . .
H(42) C(35) 3.523(5) ? . 1_655
H(42) H(8) 3.528(5) ? . 4_574
H(42) H(9) 2.716(5) ? . 4_574
H(42) H(21) 3.180(5) ? . .
H(42) H(26) 3.497(5) ? . .
H(42) H(36) 3.412(6) ? . .
H(42) H(37) 2.354(6) ? . .
H(42) H(38) 2.757(7) ? . .
H(42) H(39) 3.374(6) ? . .
H(42) H(43) 1.551(6) ? . .
H(42) H(44) 1.551(7) ? . .
H(42) H(50) 3.599(7) ? . 1_655
H(42) H(51) 2.930(5) ? . 1_655
H(43) O(2) 3.197(4) ? . .
H(43) C(25) 2.033(5) ? . .
H(43) C(26) 2.895(7) ? . .
H(43) C(27) 2.526(7) ? . .
H(43) C(27) 3.149(6) ? . 2_565
H(43) H(36) 3.504(7) ? . .
H(43) H(37) 2.699(6) ? . .
H(43) H(38) 3.529(7) ? . .
H(43) H(39) 2.343(7) ? . .
H(43) H(39) 3.340(7) ? . 2_565
H(43) H(40) 2.726(6) ? . .
H(43) H(40) 3.302(7) ? . 2_565
H(43) H(41) 3.424(7) ? . .
H(43) H(41) 2.395(6) ? . 2_565
H(43) H(42) 1.551(6) ? . .
H(43) H(44) 1.551(6) ? . .
H(43) H(50) 3.293(7) ? . 1_655
H(43) H(51) 3.062(5) ? . 1_655
H(44) O(1) 3.318(5) ? . .
H(44) O(2) 2.423(5) ? . .
H(44) O(3) 3.043(5) ? . .
H(44) C(3) 3.535(7) ? . .
H(44) C(12) 3.221(5) ? . .
H(44) C(24) 2.917(5) ? . .
H(44) C(25) 2.026(6) ? . .
H(44) C(26) 3.264(6) ? . .
H(44) C(27) 2.825(6) ? . .
H(44) H(2) 3.175(6) ? . .
H(44) H(4) 3.517(6) ? . .
H(44) H(19) 3.149(5) ? . .
H(44) H(20) 3.312(5) ? . .
H(44) H(21) 2.375(5) ? . .
H(44) H(37) 3.413(6) ? . .
H(44) H(38) 3.584(6) ? . .
H(44) H(39) 2.567(6) ? . .
H(44) H(40) 3.453(6) ? . .
H(44) H(41) 3.456(6) ? . .
H(44) H(42) 1.551(7) ? . .
H(44) H(43) 1.551(6) ? . .
H(45) O(4) 1.928(3) ? . .
H(45) C(6) 3.499(4) ? . 4_474
H(45) C(19) 2.783(4) ? . .
H(45) C(20) 2.682(4) ? . .
H(45) C(21) 2.967(4) ? . .
H(45) C(23) 2.046(4) ? . .
H(45) C(24) 3.254(4) ? . .
H(45) C(30) 2.011(4) ? . .
H(45) C(31) 3.139(4) ? . .
H(45) C(35) 2.662(4) ? . .
H(45) H(8) 2.635(4) ? . 4_474
H(45) H(12) 3.502(4) ? . 4_474
H(45) H(27) 3.096(4) ? . .
H(45) H(28) 2.174 ? . .
H(45) H(29) 2.435(5) ? . .
H(45) H(31) 3.417(4) ? . .
H(45) H(35) 2.307(3) ? . .
H(45) H(46) 2.67(7) ? . .
H(45) H(47) 3.360(4) ? . .
H(45) H(51) 2.548(4) ? . .
H(46) O(2) 3.45(6) ? . .
H(46) O(3) 1.72(6) ? . .
H(46) C(4) 3.36(6) ? . 4_574
H(46) C(19) 2.67(6) ? . .
H(46) C(20) 3.55(6) ? . .
H(46) C(23) 2.18(6) ? . .
H(46) C(24) 2.15(6) ? . .
H(46) C(29) 1.89(7) ? . .
H(46) C(30) 2.79(6) ? . .
H(46) C(31) 3.02(6) ? . .
H(46) H(1) 3.55(6) ? . 4_574
H(46) H(3) 3.52(6) ? . 4_574
H(46) H(6) 2.44(6) ? . 4_574
H(46) H(24) 3.18(6) ? . 2_475
H(46) H(26) 3.36(7) ? . .
H(46) H(27) 2.20(6) ? . .
H(46) H(28) 3.228 ? . .
H(46) H(35) 3.10(6) ? . .
H(46) H(38) 3.53(6) ? . .
H(46) H(45) 2.67(7) ? . .
H(46) H(47) 2.62(6) ? . .
H(47) O(3) 3.209(4) ? . .
H(47) O(4) 2.445(4) ? . .
H(47) C(2) 3.492(4) ? . 4_574
H(47) C(3) 3.360(5) ? . 4_574
H(47) C(24) 3.471(4) ? . .
H(47) C(29) 2.676(4) ? . .
H(47) C(30) 2.005(4) ? . .
H(47) C(32) 2.066(5) ? . .
H(47) C(33) 3.243(6) ? . .
H(47) C(35) 3.212(5) ? . .
H(47) H(1) 2.662(4) ? . 4_574
H(47) H(2) 3.074(5) ? . 4_574
H(47) H(3) 2.845(5) ? . 4_574
H(47) H(6) 3.438(4) ? . 4_574
H(47) H(12) 3.008(5) ? . 4_474
H(47) H(38) 3.015(6) ? . .
H(47) H(45) 3.360(4) ? . .
H(47) H(46) 2.62(6) ? . .
H(47) H(48) 2.371(5) ? . .
H(48) C(13) 3.369(5) ? . 4_574
H(48) C(14) 2.949(6) ? . 4_574
H(48) C(15) 3.285(7) ? . 4_574
H(48) C(21) 3.272(5) ? . 4_474
H(48) C(30) 3.260(4) ? . .
H(48) C(31) 2.059(5) ? . .
H(48) C(33) 1.995(6) ? . .
H(48) C(34) 3.214(6) ? . .
H(48) H(20) 3.369(5) ? . 4_574
H(48) H(22) 2.996(6) ? . 4_574
H(48) H(23) 3.535(7) ? . 4_574
H(48) H(30) 2.380(5) ? . 4_474
H(48) H(31) 3.474(6) ? . 4_474
H(48) H(32) 3.598(6) ? . 4_474
H(48) H(38) 3.439(6) ? . .
H(48) H(47) 2.371(5) ? . .
H(48) H(49) 2.298(6) ? . .
H(49) O(1) 3.443(5) ? . 2_465
H(49) C(3) 3.414(6) ? . 2_465
H(49) C(10) 3.591(6) ? . 2_465
H(49) C(22) 3.411(6) ? . 4_474
H(49) C(31) 3.252(5) ? . .
H(49) C(32) 1.997(6) ? . .
H(49) C(34) 2.014(6) ? . .
H(49) C(35) 3.210(5) ? . .
H(49) H(3) 3.426(6) ? . 2_465
H(49) H(4) 2.933(6) ? . 2_465
H(49) H(5) 2.795(5) ? . 2_465
H(49) H(16) 3.372(6) ? . 2_465
H(49) H(17) 2.932(6) ? . 2_465
H(49) H(30) 3.278(6) ? . 4_474
H(49) H(32) 2.805(6) ? . 4_474
H(49) H(33) 3.143(6) ? . 4_474
H(49) H(48) 2.298(6) ? . .
H(49) H(50) 2.316(6) ? . .
H(50) O(1) 3.463(5) ? . 2_465
H(50) C(10) 3.093(6) ? . 2_465
H(50) C(27) 3.369(7) ? . 2_465
H(50) C(30) 3.260(5) ? . .
H(50) C(32) 3.211(6) ? . .
H(50) C(33) 2.025(7) ? . .
H(50) C(35) 2.012(6) ? . .
H(50) H(4) 3.443(6) ? . 2_465
H(50) H(15) 3.165(6) ? . 2_465
H(50) H(16) 3.212(6) ? . 2_465
H(50) H(17) 2.447(6) ? . 2_465
H(50) H(37) 3.466(8) ? . 1_455
H(50) H(39) 2.619(7) ? . 2_465
H(50) H(41) 3.339(7) ? . 2_465
H(50) H(42) 3.599(7) ? . 1_455
H(50) H(43) 3.293(7) ? . 1_455
H(50) H(49) 2.316(6) ? . .
H(50) H(51) 2.300(6) ? . .
H(51) C(23) 3.015(4) ? . .
H(51) C(27) 3.532(5) ? . 2_465
H(51) C(28) 3.410(5) ? . 1_455
H(51) C(29) 2.637(4) ? . .
H(51) C(30) 2.021(4) ? . .
H(51) C(31) 3.205(5) ? . .
H(51) C(33) 3.211(5) ? . .
H(51) C(34) 2.000(6) ? . .
H(51) H(8) 3.286(5) ? . 4_474
H(51) H(29) 3.418(5) ? . .
H(51) H(35) 2.512(4) ? . .
H(51) H(39) 3.127(5) ? . 2_465
H(51) H(40) 3.327(6) ? . 2_465
H(51) H(41) 3.585(5) ? . 2_465
H(51) H(42) 2.930(5) ? . 1_455
H(51) H(43) 3.062(5) ? . 1_455
H(51) H(45) 2.548(4) ? . .
H(51) H(50) 2.300(6) ? . .

loop_
_geom_torsion_atom_site_label_1
_geom_torsion_atom_site_label_2
_geom_torsion_atom_site_label_3
_geom_torsion_atom_site_label_4
_geom_torsion
_geom_torsion_publ_flag
_geom_torsion_site_symmetry_1
_geom_torsion_site_symmetry_2
_geom_torsion_site_symmetry_3
_geom_torsion_site_symmetry_4
C(3) O(1) C(2) C(1) 166.4(2) ? . . . .
C(3) O(1) C(2) C(4) -76.9(3) ? . . . .
C(24) O(2) C(25) C(26) -59.7(3) ? . . . .
C(24) O(2) C(25) C(27) -178.3(3) ? . . . .
C(24) O(2) C(25) C(28) 64.2(3) ? . . . .
C(25) O(2) C(24) O(3) -3.6(4) ? . . . .
C(25) O(2) C(24) C(23) 173.7(2) ? . . . .
C(11) N(1) C(12) C(13) -166.6(2) ? . . . .
C(12) N(1) C(11) C(1) 76.0(3) ? . . . .
C(11) N(1) C(19) C(20) 90.0(2) ? . . . .
C(11) N(1) C(19) C(23) -40.5(3) ? . . . .
C(19) N(1) C(11) C(1) -153.0(2) ? . . . .
C(12) N(1) C(19) C(20) -140.2(2) ? . . . .
C(12) N(1) C(19) C(23) 89.2(2) ? . . . .
C(19) N(1) C(12) C(13) 61.7(3) ? . . . .
C(2) C(1) C(7) C(6) -70.8(2) ? . . . .
C(7) C(1) C(2) O(1) -164.3(2) ? . . . .
C(7) C(1) C(2) C(4) 73.7(2) ? . . . .
C(2) C(1) C(8) C(5) 53.0(2) ? . . . .
C(2) C(1) C(8) C(9) 170.0(2) ? . . . .
C(2) C(1) C(8) C(10) -64.7(3) ? . . . .
C(8) C(1) C(2) O(1) 90.4(2) ? . . . .
C(8) C(1) C(2) C(4) -31.5(2) ? . . . .
C(2) C(1) C(11) N(1) -81.4(3) ? . . . .
C(11) C(1) C(2) O(1) -34.1(3) ? . . . .
C(11) C(1) C(2) C(4) -156.1(2) ? . . . .
C(7) C(1) C(8) C(5) -54.6(2) ? . . . .
C(7) C(1) C(8) C(9) 62.4(3) ? . . . .
C(7) C(1) C(8) C(10) -172.3(2) ? . . . .
C(8) C(1) C(7) C(6) 35.4(3) ? . . . .
C(7) C(1) C(11) N(1) 43.2(3) ? . . . .
C(11) C(1) C(7) C(6) 157.9(2) ? . . . .
C(8) C(1) C(11) N(1) 159.4(2) ? . . . .
C(11) C(1) C(8) C(5) -179.3(2) ? . . . .
C(11) C(1) C(8) C(9) -62.2(3) ? . . . .
C(11) C(1) C(8) C(10) 63.0(3) ? . . . .
O(1) C(2) C(4) C(5) -124.6(2) ? . . . .
C(1) C(2) C(4) C(5) -3.7(2) ? . . . .
C(2) C(4) C(5) C(6) -69.6(2) ? . . . .
C(2) C(4) C(5) C(8) 38.6(2) ? . . . .
C(4) C(5) C(6) C(7) 72.7(3) ? . . . .
C(4) C(5) C(8) C(1) -56.0(2) ? . . . .
C(4) C(5) C(8) C(9) -174.0(2) ? . . . .
C(4) C(5) C(8) C(10) 63.3(3) ? . . . .
C(6) C(5) C(8) C(1) 55.1(2) ? . . . .
C(6) C(5) C(8) C(9) -62.9(3) ? . . . .
C(6) C(5) C(8) C(10) 174.4(2) ? . . . .
C(8) C(5) C(6) C(7) -35.3(3) ? . . . .
C(5) C(6) C(7) C(1) -0.7(3) ? . . . .
N(1) C(12) C(13) C(14) 67.3(4) ? . . . .
N(1) C(12) C(13) C(18) -116.3(3) ? . . . .
C(12) C(13) C(14) C(15) 177.4(4) ? . . . .
C(12) C(13) C(18) C(17) -175.9(4) ? . . . .
C(14) C(13) C(18) C(17) 0.6(6) ? . . . .
C(18) C(13) C(14) C(15) 0.9(6) ? . . . .
C(13) C(14) C(15) C(16) -0.7(9) ? . . . .
C(14) C(15) C(16) C(17) -1.0(11) ? . . . .
C(15) C(16) C(17) C(18) 2.5(10) ? . . . .
C(16) C(17) C(18) C(13) -2.3(9) ? . . . .
N(1) C(19) C(20) C(21) -72.0(3) ? . . . .
N(1) C(19) C(20) C(22) 55.5(3) ? . . . .
N(1) C(19) C(23) C(24) -60.9(3) ? . . . .
N(1) C(19) C(23) C(29) 178.0(2) ? . . . .
C(20) C(19) C(23) C(24) 168.7(2) ? . . . .
C(20) C(19) C(23) C(29) 47.7(3) ? . . . .
C(23) C(19) C(20) C(21) 59.7(3) ? . . . .
C(23) C(19) C(20) C(22) -172.7(2) ? . . . .
C(19) C(23) C(24) O(2) 116.7(2) ? . . . .
C(19) C(23) C(24) O(3) -65.8(3) ? . . . .
C(19) C(23) C(29) O(4) 54.0(3) ? . . . .
C(19) C(23) C(29) C(30) 179.8(2) ? . . . .
C(24) C(23) C(29) O(4) -70.3(2) ? . . . .
C(24) C(23) C(29) C(30) 55.4(2) ? . . . .
C(29) C(23) C(24) O(2) -117.7(2) ? . . . .
C(29) C(23) C(24) O(3) 59.7(3) ? . . . .
O(4) C(29) C(30) C(31) 12.7(4) ? . . . .
O(4) C(29) C(30) C(35) -167.7(2) ? . . . .
C(23) C(29) C(30) C(31) -112.5(3) ? . . . .
C(23) C(29) C(30) C(35) 67.1(3) ? . . . .
C(29) C(30) C(31) C(32) 179.0(3) ? . . . .
C(29) C(30) C(35) C(34) -179.4(3) ? . . . .
C(31) C(30) C(35) C(34) 0.3(5) ? . . . .
C(35) C(30) C(31) C(32) -0.6(5) ? . . . .
C(30) C(31) C(32) C(33) 0.6(6) ? . . . .
C(31) C(32) C(33) C(34) -0.2(5) ? . . . .
C(32) C(33) C(34) C(35) -0.2(6) ? . . . .
C(33) C(34) C(35) C(30) 0.1(5) ? . . . .

loop_
_cod_related_entry_id
_cod_related_entry_database
_cod_related_entry_code
1 ChemSpider 30659219
